data_4350016
loop_
_publ_author_name
'Baiheti, Tuohetijiang'
'Han, Shujuan'
'Tudi, AbuduKadi'
'Yang, Zhihua'
'Yu, H. H.'
'Pan, Shilie'

_publ_section_title
;
 From centrosymmetric to noncentrosymmetric: cation-directed structural
 evolution in X3ZnB5O10 (X = Na, K, Rb) and Cs12Zn4(B5O10)4 crystals
;
_journal_issue 6
_journal_name_full 'Inorganic Chemistry Frontiers'
_journal_page_first 1461
_journal_paper_doi 10.1039/C9QI00285E
_journal_volume 6
_journal_year 2019
_chemical_formula_moiety 'B20 Cs12 O40 Zn4'
_chemical_formula_sum 'B20 Cs12 O40 Zn4'
_chemical_formula_weight 2712.60
_space_group_crystal_system monoclinic
_space_group_IT_number 9
_space_group_name_Hall 'C -2yc'
_space_group_name_H-M_alt 'C 1 c 1'
_atom_sites_solution_primary dual
_audit_creation_date 2019-02-01
_audit_creation_method
;
Olex2 1.2
(compiled 2018.05.29 svn.r3508 for OlexSys, GUI svn.r5506)
;
_audit_update_record
;
2019-02-18 deposited with the CCDC.	2019-04-16 downloaded from the CCDC.
;
_cell_angle_alpha 90
_cell_angle_beta 109.520(10)
_cell_angle_gamma 90
_cell_formula_units_Z 4
_cell_length_a 18.739(16)
_cell_length_b 19.326(16)
_cell_length_c 14.495(12)
_cell_measurement_reflns_used 2806
_cell_measurement_temperature 296(2)
_cell_measurement_theta_max 23.09
_cell_measurement_theta_min 2.41
_cell_volume 4948(7)
_computing_cell_refinement 'SAINT v7.68A (Bruker, 2009)'
_computing_data_reduction 'SAINT v7.68A (Bruker, 2009)'
_computing_molecular_graphics 'Olex2 (Dolomanov et al., 2009)'
_computing_publication_material 'Olex2 (Dolomanov et al., 2009)'
_computing_structure_refinement 'ShelXL (Sheldrick, 2015)'
_computing_structure_solution 'ShelXT (Sheldrick, 2015)'
_diffrn_ambient_temperature 296.15
_diffrn_measured_fraction_theta_full 0.998
_diffrn_measured_fraction_theta_max 0.990
_diffrn_measurement_device_type 'CCD area detector'
_diffrn_measurement_method 'phi and omega scans'
_diffrn_radiation_monochromator graphite
_diffrn_radiation_type MoK\a
_diffrn_radiation_wavelength 0.71073
_diffrn_reflns_av_R_equivalents 0.0432
_diffrn_reflns_av_unetI/netI 0.0886
_diffrn_reflns_Laue_measured_fraction_full 0.998
_diffrn_reflns_Laue_measured_fraction_max 0.990
_diffrn_reflns_limit_h_max 24
_diffrn_reflns_limit_h_min -24
_diffrn_reflns_limit_k_max 25
_diffrn_reflns_limit_k_min -18
_diffrn_reflns_limit_l_max 17
_diffrn_reflns_limit_l_min -18
_diffrn_reflns_number 14935
_diffrn_reflns_point_group_measured_fraction_full 0.831
_diffrn_reflns_point_group_measured_fraction_max 0.809
_diffrn_reflns_theta_full 25.242
_diffrn_reflns_theta_max 27.627
_diffrn_reflns_theta_min 2.306
_exptl_absorpt_coefficient_mu 10.723
_exptl_absorpt_correction_T_max 0.7456
_exptl_absorpt_correction_T_min 0.5349
_exptl_absorpt_correction_type numerical
_exptl_absorpt_process_details
'SADABS-2008/1 (Bruker,2008) was used for absorption correction. wR2(int) was 0.1268 before and 0.0559 after correction. The Ratio of minimum to maximum transmission is 0.7174. The \l/2 correction factor is 0.0015.'
_exptl_crystal_colour colourless
_exptl_crystal_colour_primary colourless
_exptl_crystal_density_diffrn 3.642
_exptl_crystal_description block
_exptl_crystal_F_000 4800
_exptl_crystal_size_max 0.243
_exptl_crystal_size_mid 0.224
_exptl_crystal_size_min 0.189
_refine_diff_density_max 1.846
_refine_diff_density_min -1.923
_refine_diff_density_rms 0.276
_refine_ls_abs_structure_details
;
 Flack x determined using 2006 quotients [(I+)-(I-)]/[(I+)+(I-)]
 (Parsons, Flack and Wagner, Acta Cryst. B69 (2013) 249-259).
;
_refine_ls_abs_structure_Flack 0.04(3)
_refine_ls_extinction_method none
_refine_ls_goodness_of_fit_ref 1.018
_refine_ls_hydrogen_treatment undef
_refine_ls_matrix_type full
_refine_ls_number_parameters 685
_refine_ls_number_reflns 9328
_refine_ls_number_restraints 20
_refine_ls_restrained_S_all 1.017
_refine_ls_R_factor_all 0.0796
_refine_ls_R_factor_gt 0.0537
_refine_ls_shift/su_max 0.000
_refine_ls_shift/su_mean 0.000
_refine_ls_structure_factor_coef Fsqd
_refine_ls_weighting_details 'w=1/[\s^2^(Fo^2^)+(0.0351P)^2^] where P=(Fo^2^+2Fc^2^)/3'
_refine_ls_weighting_scheme calc
_refine_ls_wR_factor_gt 0.0941
_refine_ls_wR_factor_ref 0.1068
_reflns_Friedel_coverage 0.632
_reflns_Friedel_fraction_full 0.663
_reflns_Friedel_fraction_max 0.627
_reflns_number_gt 7089
_reflns_number_total 9328
_reflns_threshold_expression 'I > 2\s(I)'
_cod_data_source_file c9qi00285e2.cif
_cod_data_source_block 123
_cod_database_code 4350016
_shelx_shelxl_version_number 2018/3
_shelx_space_group_comment
;
The symmetry employed for this shelxl refinement is uniquely defined
by the following loop, which should always be used as a source of
symmetry information in preference to the above space-group names.
They are only intended as comments.
;
_olex2_refinement_description
;
1. Uiso/Uaniso restraints and constraints
Uanis(B12) \\sim Ueq, Uanis(B19) \\sim Ueq, Uanis(B20) \\sim Ueq: with sigma of
0.005 and sigma for terminal atoms of 0.01
;
_olex2_submission_special_instructions 'No special instructions were received'

loop_
_space_group_symop_operation_xyz
'x, y, z'
'x, -y, z+1/2'
'x+1/2, y+1/2, z'
'x+1/2, -y+1/2, z+1/2'

loop_
_atom_site_label
_atom_site_type_symbol
_atom_site_fract_x
_atom_site_fract_y
_atom_site_fract_z
_atom_site_U_iso_or_equiv
_atom_site_adp_type
_atom_site_occupancy
_atom_site_site_symmetry_order
_atom_site_calc_flag
_atom_site_refinement_flags_adp
Cs1 Cs 0.91893(7) 0.45091(8) 0.38483(10) 0.0266(3) Uani 1 1 d .
Cs2 Cs 0.63329(11) 0.69601(9) 0.41250(11) 0.0440(4) Uani 1 1 d .
Cs3 Cs 0.26526(8) 0.47024(11) 0.70912(11) 0.0496(5) Uani 1 1 d .
Cs4 Cs 0.43915(12) 0.43518(11) 0.41215(14) 0.0633(6) Uani 1 1 d .
Cs5 Cs 0.75893(8) 0.57839(7) 0.23919(10) 0.0279(3) Uani 1 1 d .
Cs6 Cs 0.08183(8) 0.56597(8) 0.53100(10) 0.0310(4) Uani 1 1 d .
Cs7 Cs 0.18908(8) 0.69997(9) 0.41508(10) 0.0332(4) Uani 1 1 d .
Cs8 Cs 0.60077(8) 0.56499(9) 0.60181(11) 0.0355(4) Uani 1 1 d .
Cs9 Cs 0.85849(9) 0.32938(10) 0.56207(10) 0.0391(4) Uani 1 1 d .
Cs10 Cs 0.51896(9) 0.69247(9) 0.75082(12) 0.0380(4) Uani 1 1 d .
Cs11 Cs 0.50339(8) 0.16568(10) 0.72965(10) 0.0390(4) Uani 1 1 d .
Cs12 Cs 0.33384(9) 0.29141(9) 0.57081(11) 0.0391(4) Uani 1 1 d .
Zn1 Zn 0.66523(13) 0.06533(14) 0.89696(16) 0.0196(6) Uani 1 1 d .
Zn2 Zn 0.42777(14) 0.18501(14) 0.37427(16) 0.0237(6) Uani 1 1 d .
Zn3 Zn 0.76492(14) 0.32842(14) 0.26555(15) 0.0216(5) Uani 1 1 d .
Zn4 Zn 0.50312(14) 0.45271(14) 0.72776(17) 0.0230(6) Uani 1 1 d .
B1 B 0.5890(12) 0.1331(13) 1.0186(16) 0.021(5) Uani 1 1 d .
B2 B 0.7979(12) 0.5706(12) 0.6295(13) 0.017(5) Uani 1 1 d .
B3 B 0.8048(16) 0.2414(13) 0.7416(18) 0.031(6) Uani 1 1 d .
B4 B 0.5594(13) 0.2523(16) 0.5223(16) 0.029(6) Uani 1 1 d .
B5 B 0.5684(13) 0.1376(13) 0.1719(16) 0.023(5) Uani 1 1 d .
B6 B 0.7678(13) 0.5138(12) 0.4746(15) 0.021(5) Uani 1 1 d .
B7 B 0.5903(13) 0.0187(14) 0.2451(15) 0.024(5) Uani 1 1 d .
B8 B 0.6312(13) 0.5150(14) 0.3839(17) 0.028(6) Uani 1 1 d .
B9 B 0.2834(13) 0.5413(13) 0.4894(16) 0.021(5) Uani 1 1 d .
B10 B 0.6612(14) 0.2146(15) 0.1409(16) 0.029(6) Uani 1 1 d .
B11 B 0.6644(12) 0.2507(13) 0.6857(15) 0.019(5) Uani 1 1 d .
B12 B 0.3723(13) 0.6224(14) 0.4443(17) 0.027(5) Uani 1 1 d U
B13 B 0.8548(13) 0.6150(16) 0.5058(16) 0.030(6) Uani 1 1 d .
B14 B 0.7019(15) 0.4120(15) 0.3777(17) 0.028(6) Uani 1 1 d .
B15 B 0.4113(14) 0.5599(13) 0.5984(17) 0.024(5) Uani 1 1 d .
B16 B 0.5778(13) 0.3545(13) 0.6321(17) 0.023(5) Uani 1 1 d .
B17 B 0.7349(13) 0.1692(14) 0.8217(17) 0.029(6) Uani 1 1 d .
B18 B 0.4939(14) 0.0906(14) 0.2718(17) 0.026(6) Uani 1 1 d .
B19 B 0.4215(15) 0.3626(15) 0.8038(19) 0.034(6) Uani 1 1 d U
B20 B 0.8824(15) 0.2369(15) 0.3705(18) 0.034(6) Uani 1 1 d U
O1 O 0.8273(7) 0.5564(7) 0.4535(9) 0.022(3) Uani 1 1 d .
O2 O 0.6172(7) 0.1993(8) 0.1963(10) 0.027(3) Uani 1 1 d .
O3 O 0.6309(7) 0.3164(7) 0.7024(9) 0.025(3) Uani 1 1 d .
O4 O 0.2133(7) 0.5165(7) 0.4755(9) 0.022(3) Uani 1 1 d .
O5 O 0.3579(7) 0.6956(8) 0.4312(10) 0.028(3) Uani 1 1 d .
O6 O 0.6147(7) 0.2177(7) 0.5942(9) 0.025(3) Uani 1 1 d .
O7 O 0.6146(9) 0.0761(8) 0.2073(12) 0.042(4) Uani 1 1 d .
O8 O 0.6708(7) 0.2033(7) 0.7671(10) 0.025(3) Uani 1 1 d .
O9 O 0.7678(7) 0.4449(7) 0.4345(9) 0.023(3) Uani 1 1 d .
O10 O 0.5100(7) 0.1434(7) 0.2184(9) 0.020(3) Uani 1 1 d .
O11 O 0.7837(8) 0.5105(8) 0.5807(9) 0.028(3) Uani 1 1 d .
O12 O 0.5633(7) 0.5492(8) 0.3664(10) 0.031(4) Uani 1 1 d .
O13 O 0.7399(8) 0.2656(8) 0.6795(10) 0.031(4) Uani 1 1 d .
O14 O 0.6963(8) 0.5499(8) 0.4326(10) 0.032(4) Uani 1 1 d .
O15 O 0.7007(8) 0.3482(7) 0.3450(10) 0.030(4) Uani 1 1 d .
O16 O 0.5593(8) 0.4196(8) 0.6427(10) 0.033(4) Uani 1 1 d .
O17 O 0.4660(7) 0.5448(8) 0.6861(10) 0.031(4) Uani 1 1 d .
O18 O 0.8721(8) 0.2674(10) 0.7551(11) 0.044(5) Uani 1 1 d .
O19 O 0.3442(8) 0.5245(8) 0.5751(11) 0.034(4) Uani 1 1 d .
O20 O 0.5384(8) 0.3198(9) 0.5437(11) 0.036(4) Uani 1 1 d .
O21 O 0.5349(7) 0.1306(8) 0.0645(9) 0.026(3) Uani 1 1 d .
O22 O 0.7433(8) 0.1291(9) 0.8980(10) 0.041(4) Uani 1 1 d .
O23 O 0.8362(8) 0.6250(7) 0.5941(9) 0.025(3) Uani 1 1 d .
O24 O 0.8934(10) 0.6653(9) 0.4831(12) 0.050(5) Uani 1 1 d .
O25 O 0.4434(8) 0.0964(9) 0.3192(11) 0.039(4) Uani 1 1 d .
O26 O 0.7124(10) 0.2648(10) 0.1614(12) 0.055(5) Uani 1 1 d .
O27 O 0.4298(10) 0.7087(10) 0.3245(12) 0.052(5) Uani 1 1 d .
O28 O 0.8003(8) 0.1811(11) 0.7981(13) 0.058(6) Uani 1 1 d .
O29 O 0.4299(9) 0.3838(10) 0.7207(11) 0.052(5) Uani 1 1 d .
O30 O 0.6349(9) 0.4467(9) 0.3553(13) 0.049(5) Uani 1 1 d .
O31 O 0.6272(8) -0.0419(8) 0.2568(10) 0.031(4) Uani 1 1 d .
O32 O 0.2986(7) 0.5855(8) 0.4248(9) 0.031(4) Uani 1 1 d .
O33 O 0.8626(9) 0.3034(8) 0.3550(11) 0.040(4) Uani 1 1 d .
O34 O 0.4262(8) 0.6046(9) 0.5378(10) 0.041(4) Uani 1 1 d .
O35 O 0.5281(9) 0.0272(8) 0.2747(13) 0.042(5) Uani 1 1 d .
O36 O 0.4016(8) 0.5949(8) 0.3650(11) 0.035(4) Uani 1 1 d .
O37 O 0.7776(7) 0.5825(7) 0.7084(8) 0.024(3) Uani 1 1 d .
O38 O 0.5824(7) 0.0973(8) 0.9374(10) 0.032(4) Uani 1 1 d .
O39 O 0.6517(8) 0.1753(8) 0.0571(9) 0.029(4) Uani 1 1 d .
O40 O 0.5269(7) 0.2250(8) 0.4355(8) 0.027(3) Uani 1 1 d .

loop_
_atom_site_aniso_label
_atom_site_aniso_U_11
_atom_site_aniso_U_22
_atom_site_aniso_U_33
_atom_site_aniso_U_23
_atom_site_aniso_U_13
_atom_site_aniso_U_12
Cs1 0.0203(7) 0.0253(8) 0.0335(7) 0.0006(6) 0.0079(6) 0.0011(6)
Cs2 0.0744(12) 0.0323(9) 0.0324(8) 0.0008(7) 0.0276(8) 0.0012(9)
Cs3 0.0266(7) 0.0839(15) 0.0394(9) 0.0250(9) 0.0126(7) 0.0047(9)
Cs4 0.0787(15) 0.0456(12) 0.0501(11) 0.0036(9) 0.0010(10) 0.0216(11)
Cs5 0.0330(7) 0.0259(8) 0.0235(6) -0.0001(6) 0.0077(6) 0.0084(7)
Cs6 0.0310(8) 0.0337(9) 0.0291(7) 0.0026(6) 0.0110(6) 0.0041(7)
Cs7 0.0254(7) 0.0418(11) 0.0346(8) 0.0089(7) 0.0132(6) 0.0055(7)
Cs8 0.0317(8) 0.0393(10) 0.0393(9) 0.0044(7) 0.0167(7) -0.0016(7)
Cs9 0.0383(9) 0.0528(11) 0.0224(7) 0.0065(7) 0.0050(6) 0.0002(8)
Cs10 0.0390(9) 0.0292(9) 0.0492(9) -0.0102(8) 0.0195(8) -0.0072(8)
Cs11 0.0271(8) 0.0529(11) 0.0340(8) -0.0009(7) 0.0064(7) -0.0051(8)
Cs12 0.0409(9) 0.0379(10) 0.0310(7) -0.0022(7) 0.0019(7) 0.0056(8)
Zn1 0.0176(12) 0.0221(15) 0.0190(12) 0.0020(10) 0.0060(10) 0.0009(11)
Zn2 0.0248(13) 0.0313(16) 0.0146(11) -0.0027(10) 0.0059(10) -0.0125(12)
Zn3 0.0261(12) 0.0231(15) 0.0176(12) -0.0016(10) 0.0101(10) -0.0061(12)
Zn4 0.0214(12) 0.0251(15) 0.0227(13) 0.0013(10) 0.0077(11) -0.0005(11)
B1 0.018(11) 0.026(14) 0.025(12) 0.001(10) 0.013(10) 0.009(10)
B2 0.023(11) 0.026(13) 0.004(9) 0.000(8) 0.007(8) -0.006(10)
B3 0.057(18) 0.012(13) 0.034(14) 0.004(10) 0.027(13) -0.010(13)
B4 0.017(12) 0.053(19) 0.020(11) -0.003(11) 0.010(10) -0.017(12)
B5 0.022(12) 0.030(15) 0.017(10) -0.011(10) 0.006(9) -0.002(11)
B6 0.037(14) 0.015(13) 0.021(11) -0.006(9) 0.022(10) -0.002(11)
B7 0.023(12) 0.038(16) 0.016(10) 0.010(10) 0.010(9) 0.006(11)
B8 0.019(12) 0.034(16) 0.030(13) -0.007(11) 0.008(10) 0.003(11)
B9 0.028(12) 0.020(13) 0.020(11) -0.012(9) 0.015(10) -0.011(11)
B10 0.032(13) 0.042(17) 0.015(11) -0.015(11) 0.010(10) -0.001(12)
B11 0.015(10) 0.024(13) 0.016(10) 0.008(9) 0.005(9) 0.006(10)
B12 0.023(7) 0.028(8) 0.030(7) 0.006(6) 0.009(6) -0.006(6)
B13 0.026(13) 0.053(19) 0.010(10) -0.003(11) 0.006(10) -0.011(13)
B14 0.039(15) 0.035(17) 0.017(11) -0.005(11) 0.019(11) 0.000(13)
B15 0.032(13) 0.018(13) 0.024(12) 0.000(10) 0.012(10) -0.001(11)
B16 0.022(12) 0.022(14) 0.029(12) 0.000(10) 0.015(10) 0.012(11)
B17 0.025(13) 0.034(16) 0.025(12) -0.008(11) 0.006(10) -0.015(12)
B18 0.032(14) 0.028(15) 0.024(12) 0.004(10) 0.017(11) 0.013(12)
B19 0.030(8) 0.033(8) 0.035(8) 0.000(6) 0.006(6) -0.003(6)
B20 0.036(8) 0.031(8) 0.031(8) 0.008(6) 0.007(6) -0.001(6)
O1 0.027(7) 0.027(9) 0.019(7) -0.007(6) 0.013(6) -0.007(7)
O2 0.023(7) 0.032(9) 0.030(8) -0.013(7) 0.014(6) -0.007(7)
O3 0.025(8) 0.020(8) 0.025(7) -0.001(6) 0.002(6) 0.001(6)
O4 0.016(7) 0.023(8) 0.030(7) -0.009(6) 0.011(6) -0.009(6)
O5 0.024(7) 0.031(9) 0.041(9) 0.002(7) 0.028(7) 0.002(7)
O6 0.025(8) 0.016(8) 0.031(8) -0.004(6) 0.006(6) 0.006(6)
O7 0.044(9) 0.033(10) 0.070(11) 0.035(9) 0.046(9) 0.018(8)
O8 0.020(7) 0.027(9) 0.031(7) 0.005(6) 0.011(6) -0.004(6)
O9 0.024(7) 0.022(8) 0.024(7) -0.002(6) 0.010(6) -0.005(6)
O10 0.021(7) 0.023(8) 0.024(7) 0.004(6) 0.017(6) 0.007(6)
O11 0.039(9) 0.032(9) 0.017(7) -0.007(6) 0.014(6) -0.016(7)
O12 0.019(7) 0.033(10) 0.033(8) -0.002(7) 0.000(6) 0.000(7)
O13 0.028(8) 0.036(10) 0.033(8) 0.016(7) 0.016(7) -0.003(7)
O14 0.027(8) 0.020(9) 0.042(9) -0.006(7) 0.003(7) 0.011(7)
O15 0.044(9) 0.011(8) 0.047(9) -0.011(7) 0.031(8) -0.007(7)
O16 0.036(9) 0.028(10) 0.035(8) 0.008(7) 0.012(7) 0.009(8)
O17 0.020(7) 0.029(9) 0.031(8) -0.004(7) -0.009(6) 0.011(7)
O18 0.028(8) 0.073(14) 0.036(8) 0.004(9) 0.019(7) -0.018(9)
O19 0.017(8) 0.042(11) 0.035(8) 0.020(8) -0.002(7) -0.017(7)
O20 0.034(9) 0.040(11) 0.029(8) 0.009(7) 0.003(7) 0.016(8)
O21 0.026(7) 0.039(10) 0.017(7) -0.002(6) 0.011(6) -0.008(7)
O22 0.040(9) 0.043(11) 0.028(8) 0.005(7) -0.005(7) -0.017(8)
O23 0.034(8) 0.016(8) 0.033(8) -0.006(6) 0.024(7) -0.015(7)
O24 0.070(12) 0.045(12) 0.060(11) -0.020(9) 0.055(10) -0.030(10)
O25 0.042(9) 0.040(11) 0.054(10) -0.015(8) 0.042(8) -0.018(8)
O26 0.067(12) 0.058(13) 0.056(10) -0.039(10) 0.042(9) -0.053(11)
O27 0.064(12) 0.058(14) 0.055(11) 0.003(10) 0.050(10) -0.015(10)
O28 0.020(8) 0.085(16) 0.065(12) 0.047(11) 0.010(8) 0.011(10)
O29 0.058(11) 0.072(14) 0.029(9) -0.011(9) 0.018(8) -0.040(10)
O30 0.030(9) 0.036(11) 0.069(12) -0.026(10) 0.002(9) 0.000(9)
O31 0.035(8) 0.032(10) 0.030(8) -0.004(7) 0.014(7) -0.001(8)
O32 0.021(8) 0.042(10) 0.022(7) 0.012(7) -0.002(6) -0.007(7)
O33 0.045(10) 0.015(9) 0.054(10) 0.000(7) 0.008(8) 0.000(8)
O34 0.032(9) 0.047(12) 0.033(8) 0.014(8) -0.004(7) -0.011(8)
O35 0.040(9) 0.028(10) 0.077(13) 0.029(9) 0.045(9) 0.026(8)
O36 0.041(9) 0.021(8) 0.044(9) 0.001(7) 0.014(8) 0.008(7)
O37 0.021(7) 0.038(9) 0.011(6) 0.004(6) 0.005(5) 0.007(7)
O38 0.026(8) 0.043(11) 0.025(7) -0.015(7) 0.006(6) -0.009(7)
O39 0.039(9) 0.037(10) 0.018(7) -0.010(6) 0.019(7) -0.014(7)
O40 0.022(7) 0.044(10) 0.013(6) 0.007(6) 0.004(6) -0.004(7)

loop_
_atom_type_symbol
_atom_type_description
_atom_type_scat_dispersion_real
_atom_type_scat_dispersion_imag
_atom_type_scat_source
B B 0.0013 0.0007 'International Tables Vol C Tables 4.2.6.8 and 6.1.1.4'
Cs Cs -0.3680 2.1192 'International Tables Vol C Tables 4.2.6.8 and 6.1.1.4'
O O 0.0106 0.0060 'International Tables Vol C Tables 4.2.6.8 and 6.1.1.4'
Zn Zn 0.2839 1.4301 'International Tables Vol C Tables 4.2.6.8 and 6.1.1.4'

loop_
_geom_angle_atom_site_label_1
_geom_angle_atom_site_label_2
_geom_angle_atom_site_label_3
_geom_angle
_geom_angle_site_symmetry_1
_geom_angle_site_symmetry_3
B1 Cs1 Zn3 112.6(4) 4_554 .
B1 Cs1 B2 130.1(5) 4_554 2_564
B1 Cs1 B18 100.0(5) 4_554 3
B2 Cs1 Zn3 47.9(4) 2_564 .
B2 Cs1 B18 80.4(5) 2_564 3
B18 Cs1 Zn3 128.3(4) 3 .
O1 Cs1 Zn3 98.3(3) . .
O1 Cs1 B1 129.4(4) . 4_554
O1 Cs1 B2 100.4(4) . 2_564
O1 Cs1 B18 89.7(4) . 3
O1 Cs1 O9 45.6(3) . .
O1 Cs1 O21 111.6(3) . 4
O1 Cs1 O25 69.2(4) . 3
O1 Cs1 O35 111.4(4) . 3
O1 Cs1 O37 89.4(4) . 2_564
O1 Cs1 O38 139.0(4) . 4_554
O9 Cs1 Zn3 57.4(2) . .
O9 Cs1 B1 125.0(4) . 4_554
O9 Cs1 B2 85.8(4) . 2_564
O9 Cs1 B18 129.5(4) . 3
O9 Cs1 O21 102.4(3) . 4
O9 Cs1 O35 150.4(4) . 3
O21 Cs1 Zn3 106.2(3) 4 .
O21 Cs1 B1 23.2(4) 4 4_554
O21 Cs1 B2 142.3(4) 4 2_564
O21 Cs1 B18 118.0(5) 4 3
O21 Cs1 O35 104.5(4) 4 3
O25 Cs1 Zn3 128.4(3) 3 .
O25 Cs1 B1 113.2(5) 3 4_554
O25 Cs1 B2 84.1(5) 3 2_564
O25 Cs1 B18 20.6(4) 3 3
O25 Cs1 O9 110.2(4) 3 .
O25 Cs1 O21 125.2(4) 3 4
O25 Cs1 O35 42.5(4) 3 3
O25 Cs1 O37 96.4(4) 3 2_564
O33 Cs1 Zn3 31.3(3) . .
O33 Cs1 B1 81.5(5) . 4_554
O33 Cs1 B2 71.3(5) . 2_564
O33 Cs1 B18 142.9(5) . 3
O33 Cs1 O1 118.1(4) . .
O33 Cs1 O9 72.5(4) . .
O33 Cs1 O21 76.2(4) . 4
O33 Cs1 O25 155.1(4) . 3
O33 Cs1 O35 126.2(4) . 3
O33 Cs1 O37 61.3(4) . 2_564
O33 Cs1 O38 91.2(4) . 4_554
O35 Cs1 Zn3 124.7(3) 3 .
O35 Cs1 B1 83.1(4) 3 4_554
O35 Cs1 B2 80.7(5) 3 2_564
O35 Cs1 B18 22.0(4) 3 3
O37 Cs1 Zn3 32.1(3) 2_564 .
O37 Cs1 B1 136.9(5) 2_564 4_554
O37 Cs1 B2 20.7(4) 2_564 2_564
O37 Cs1 B18 97.8(5) 2_564 3
O37 Cs1 O9 65.9(3) 2_564 .
O37 Cs1 O21 137.5(4) 2_564 4
O37 Cs1 O35 101.0(4) 2_564 3
O38 Cs1 Zn3 119.0(3) 4_554 .
O38 Cs1 B1 21.9(4) 4_554 4_554
O38 Cs1 B2 116.7(4) 4_554 2_564
O38 Cs1 B18 80.4(5) 4_554 3
O38 Cs1 O9 146.9(4) 4_554 .
O38 Cs1 O21 44.9(3) 4_554 4
O38 Cs1 O25 96.7(4) 4_554 3
O38 Cs1 O35 61.8(4) 4_554 3
O38 Cs1 O37 131.2(4) 4_554 2_564
B8 Cs2 B1 154.7(5) . 2_564
B8 Cs2 B10 125.1(6) . 2_565
B8 Cs2 B11 99.9(5) . 2_564
B8 Cs2 B17 129.9(5) . 2_564
B8 Cs2 O27 93.3(5) . .
B10 Cs2 B1 37.7(5) 2_565 2_564
B10 Cs2 B11 131.9(5) 2_565 2_564
B10 Cs2 B17 93.1(6) 2_565 2_564
B11 Cs2 B1 103.7(5) 2_564 2_564
B11 Cs2 B17 39.9(5) 2_564 2_564
B17 Cs2 B1 75.2(5) 2_564 2_564
O3 Cs2 B1 122.4(4) 2_564 2_564
O3 Cs2 B8 78.9(5) 2_564 .
O3 Cs2 B10 154.8(5) 2_564 2_565
O3 Cs2 B11 23.0(4) 2_564 2_564
O3 Cs2 B17 62.5(5) 2_564 2_564
O3 Cs2 O8 45.8(4) 2_564 2_564
O3 Cs2 O12 81.3(4) 2_564 .
O3 Cs2 O26 155.6(4) 2_564 2_565
O3 Cs2 O27 89.5(3) 2_564 .
O3 Cs2 O39 132.9(4) 2_564 2_565
O8 Cs2 B1 82.1(4) 2_564 2_564
O8 Cs2 B8 122.5(4) 2_564 .
O8 Cs2 B10 108.9(5) 2_564 2_565
O8 Cs2 B11 23.1(4) 2_564 2_564
O8 Cs2 B17 20.8(4) 2_564 2_564
O8 Cs2 O26 116.7(4) 2_564 2_565
O8 Cs2 O27 99.7(4) 2_564 .
O8 Cs2 O39 87.6(4) 2_564 2_565
O12 Cs2 B1 137.6(4) . 2_564
O12 Cs2 B8 23.0(4) . .
O12 Cs2 B10 123.7(5) . 2_565
O12 Cs2 B11 104.2(4) . 2_564
O12 Cs2 B17 142.6(5) . 2_564
O12 Cs2 O8 126.9(4) . 2_564
O12 Cs2 O26 115.0(4) . 2_565
O12 Cs2 O27 70.4(4) . .
O12 Cs2 O39 142.9(4) . 2_565
O14 Cs2 B1 152.6(4) . 2_564
O14 Cs2 B8 22.5(4) . .
O14 Cs2 B10 115.1(5) . 2_565
O14 Cs2 B11 100.0(5) . 2_564
O14 Cs2 B17 117.2(5) . 2_564
O14 Cs2 O3 84.1(4) . 2_564
O14 Cs2 O8 118.5(4) . 2_564
O14 Cs2 O12 45.0(4) . .
O14 Cs2 O26 94.9(4) . 2_565
O14 Cs2 O27 115.4(4) . .
O14 Cs2 O39 135.0(4) . 2_565
O26 Cs2 B1 58.3(4) 2_565 2_564
O26 Cs2 B8 108.7(5) 2_565 .
O26 Cs2 B10 21.4(4) 2_565 2_565
O26 Cs2 B11 136.4(5) 2_565 2_564
O26 Cs2 B17 97.1(5) 2_565 2_564
O26 Cs2 O27 112.6(4) 2_565 .
O27 Cs2 B1 74.9(5) . 2_564
O27 Cs2 B10 96.0(5) . 2_565
O27 Cs2 B11 97.5(4) . 2_564
O27 Cs2 B17 115.7(5) . 2_564
O39 Cs2 B1 20.1(4) 2_565 2_564
O39 Cs2 B8 147.6(4) 2_565 .
O39 Cs2 B10 22.5(5) 2_565 2_565
O39 Cs2 B11 110.7(4) 2_565 2_564
O39 Cs2 B17 74.4(5) 2_565 2_564
O39 Cs2 O26 40.4(4) 2_565 2_565
O39 Cs2 O27 92.8(4) 2_565 .
B7 Cs3 B9 118.8(5) 4_455 .
B7 Cs3 B12 97.8(5) 4_455 2_565
B7 Cs3 O39 76.0(4) 4_455 4_455
B9 Cs3 B12 143.4(5) . 2_565
B9 Cs3 O39 88.2(4) . 4_455
B19 Cs3 B7 133.3(6) . 4_455
B19 Cs3 B9 105.2(6) . .
B19 Cs3 B12 40.3(6) . 2_565
B19 Cs3 O39 91.2(5) . 4_455
O4 Cs3 B7 99.5(4) . 4_455
O4 Cs3 B9 22.1(4) . .
O4 Cs3 B12 159.2(4) . 2_565
O4 Cs3 B19 119.0(5) . .
O4 Cs3 O29 97.6(3) . .
O4 Cs3 O39 71.8(3) . 4_455
O7 Cs3 B7 22.8(5) 4_455 4_455
O7 Cs3 B9 118.8(5) 4_455 .
O7 Cs3 B12 94.7(5) 4_455 2_565
O7 Cs3 B19 119.9(6) 4_455 .
O7 Cs3 O4 96.8(4) 4_455 .
O7 Cs3 O19 141.0(4) 4_455 .
O7 Cs3 O29 133.4(4) 4_455 .
O7 Cs3 O31 45.2(4) 4_455 4_455
O7 Cs3 O32 77.2(4) 4_455 2_565
O7 Cs3 O36 116.2(4) 4_455 2_565
O7 Cs3 O39 54.3(3) 4_455 4_455
O19 Cs3 B7 140.0(5) . 4_455
O19 Cs3 B9 22.6(4) . .
O19 Cs3 B12 121.5(4) . 2_565
O19 Cs3 B19 86.1(5) . .
O19 Cs3 O4 44.3(3) . .
O19 Cs3 O29 64.9(4) . .
O19 Cs3 O31 126.7(4) . 4_455
O19 Cs3 O32 141.4(4) . 2_565
O19 Cs3 O36 98.7(4) . 2_565
O19 Cs3 O39 100.8(4) . 4_455
O29 Cs3 B7 152.6(5) . 4_455
O29 Cs3 B9 83.1(5) . .
O29 Cs3 B12 62.1(4) . 2_565
O29 Cs3 B19 22.1(5) . .
O29 Cs3 O39 89.3(3) . 4_455
O31 Cs3 B7 22.6(5) 4_455 4_455
O31 Cs3 B9 110.4(5) 4_455 .
O31 Cs3 B12 103.5(4) 4_455 2_565
O31 Cs3 B19 143.8(5) 4_455 .
O31 Cs3 O4 96.9(3) 4_455 .
O31 Cs3 O29 165.4(4) 4_455 .
O31 Cs3 O39 96.3(4) 4_455 4_455
O32 Cs3 B7 76.0(4) 2_565 4_455
O32 Cs3 B9 164.0(4) 2_565 .
O32 Cs3 B12 22.7(4) 2_565 2_565
O32 Cs3 B19 62.9(5) 2_565 .
O32 Cs3 O4 173.4(3) 2_565 .
O32 Cs3 O29 84.8(3) 2_565 .
O32 Cs3 O31 80.9(3) 2_565 4_455
O32 Cs3 O39 102.1(3) 2_565 4_455
O36 Cs3 B7 120.5(5) 2_565 4_455
O36 Cs3 B9 120.7(5) 2_565 .
O36 Cs3 B12 22.8(4) 2_565 2_565
O36 Cs3 B19 22.7(5) 2_565 .
O36 Cs3 O4 138.8(3) 2_565 .
O36 Cs3 O29 41.9(4) 2_565 .
O36 Cs3 O31 123.6(4) 2_565 4_455
O36 Cs3 O32 44.7(3) 2_565 2_565
O36 Cs3 O39 107.1(4) 2_565 4_455
O39 Cs3 B12 101.5(5) 4_455 2_565
Zn4 Cs4 Cs10 71.63(8) 2_564 2_564
B12 Cs4 Cs10 146.6(3) . 2_564
B12 Cs4 Zn4 75.7(3) . 2_564
B15 Cs4 Cs10 166.9(4) . 2_564
B15 Cs4 Zn4 106.3(4) . 2_564
B15 Cs4 B12 36.7(5) . .
B15 Cs4 O34 20.2(4) . .
B16 Cs4 Cs10 87.3(3) . 2_564
B16 Cs4 Zn4 122.0(4) . 2_564
B16 Cs4 B12 116.5(5) . .
B16 Cs4 B15 83.0(5) . .
B16 Cs4 O34 95.1(4) . .
O12 Cs4 Cs10 82.7(3) . 2_564
O12 Cs4 Zn4 29.8(2) . 2_564
O12 Cs4 B12 72.1(4) . .
O12 Cs4 B15 89.6(4) . .
O12 Cs4 B16 96.3(4) . .
O12 Cs4 O17 55.1(3) . 2_564
O12 Cs4 O34 72.2(3) . .
O16 Cs4 Cs10 105.5(3) . 2_564
O16 Cs4 Zn4 118.1(3) . 2_564
O16 Cs4 B12 95.7(4) . .
O16 Cs4 B15 63.5(4) . .
O16 Cs4 B16 20.8(4) . .
O16 Cs4 O12 88.7(3) . .
O16 Cs4 O17 133.1(3) . 2_564
O16 Cs4 O28 124.8(5) . 4_454
O16 Cs4 O34 74.3(3) . .
O17 Cs4 Cs10 47.5(3) 2_564 2_564
O17 Cs4 Zn4 29.4(2) 2_564 2_564
O17 Cs4 B12 99.3(4) 2_564 .
O17 Cs4 B15 134.0(4) 2_564 .
O17 Cs4 B16 124.9(4) 2_564 .
O17 Cs4 O34 114.0(3) 2_564 .
O20 Cs4 Cs10 69.8(3) . 2_564
O20 Cs4 Zn4 123.8(3) . 2_564
O20 Cs4 B12 137.7(5) . .
O20 Cs4 B15 102.5(5) . .
O20 Cs4 B16 21.7(5) . .
O20 Cs4 O12 105.9(4) . .
O20 Cs4 O16 42.5(4) . .
O20 Cs4 O17 114.2(4) . 2_564
O20 Cs4 O28 91.6(5) . 4_454
O20 Cs4 O34 116.4(4) . .
O20 Cs4 O36 150.3(4) . .
O28 Cs4 Cs10 71.7(3) 4_454 2_564
O28 Cs4 Zn4 113.0(3) 4_454 2_564
O28 Cs4 B12 116.3(5) 4_454 .
O28 Cs4 B15 120.0(5) 4_454 .
O28 Cs4 B16 109.9(6) 4_454 .
O28 Cs4 O12 141.8(4) 4_454 .
O28 Cs4 O17 86.8(4) 4_454 2_564
O28 Cs4 O34 129.7(4) 4_454 .
O34 Cs4 Cs10 154.9(2) . 2_564
O34 Cs4 Zn4 86.2(2) . 2_564
O34 Cs4 B12 21.4(4) . .
O36 Cs4 Cs10 124.6(3) . 2_564
O36 Cs4 Zn4 54.3(3) . 2_564
O36 Cs4 B12 22.0(4) . .
O36 Cs4 B15 57.5(4) . .
O36 Cs4 B16 129.1(5) . .
O36 Cs4 O12 56.7(4) . .
O36 Cs4 O16 109.0(4) . .
O36 Cs4 O17 77.5(4) . 2_564
O36 Cs4 O28 117.1(4) . 4_454
O36 Cs4 O34 39.0(3) . .
B2 Cs5 B3 136.2(5) 2_564 2_564
B2 Cs5 B6 101.3(5) 2_564 .
B2 Cs5 O16 100.6(4) 2_564 2_564
B6 Cs5 B3 113.2(5) . 2_564
B16 Cs5 B2 115.3(5) 2_564 2_564
B16 Cs5 B3 80.6(6) 2_564 2_564
B16 Cs5 B6 106.4(5) 2_564 .
B16 Cs5 O16 21.8(4) 2_564 2_564
O1 Cs5 B2 106.0(4) . 2_564
O1 Cs5 B3 96.4(5) . 2_564
O1 Cs5 B6 24.1(4) . .
O1 Cs5 B16 122.4(4) . 2_564
O1 Cs5 O3 108.5(4) . 2_564
O1 Cs5 O11 126.2(4) . 2_564
O1 Cs5 O13 113.4(4) . 2_564
O1 Cs5 O14 42.8(3) . .
O1 Cs5 O16 116.5(3) . 2_564
O1 Cs5 O25 67.0(4) . 3
O1 Cs5 O37 88.7(3) . 2_564
O3 Cs5 B2 138.0(4) 2_564 2_564
O3 Cs5 B3 61.8(5) 2_564 2_564
O3 Cs5 B6 100.5(4) 2_564 .
O3 Cs5 B16 23.2(5) 2_564 2_564
O3 Cs5 O13 45.5(3) 2_564 2_564
O3 Cs5 O14 77.6(3) 2_564 .
O3 Cs5 O16 41.9(4) 2_564 2_564
O3 Cs5 O25 131.7(4) 2_564 3
O3 Cs5 O37 138.1(3) 2_564 2_564
O11 Cs5 B2 22.4(4) 2_564 2_564
O11 Cs5 B3 117.5(5) 2_564 2_564
O11 Cs5 B6 123.7(4) 2_564 .
O11 Cs5 B16 104.3(5) 2_564 2_564
O11 Cs5 O3 123.8(4) 2_564 2_564
O11 Cs5 O13 111.7(4) 2_564 2_564
O11 Cs5 O14 135.3(4) 2_564 .
O11 Cs5 O16 96.7(4) 2_564 2_564
O11 Cs5 O25 85.3(4) 2_564 3
O11 Cs5 O37 44.4(3) 2_564 2_564
O13 Cs5 B2 133.9(4) 2_564 2_564
O13 Cs5 B3 21.5(5) 2_564 2_564
O13 Cs5 B6 124.4(4) 2_564 .
O13 Cs5 B16 60.8(5) 2_564 2_564
O13 Cs5 O14 110.1(3) 2_564 .
O13 Cs5 O16 82.6(4) 2_564 2_564
O13 Cs5 O25 90.3(4) 2_564 3
O13 Cs5 O37 156.0(3) 2_564 2_564
O14 Cs5 B2 115.0(4) . 2_564
O14 Cs5 B3 107.1(4) . 2_564
O14 Cs5 B6 23.8(4) . .
O14 Cs5 B16 82.8(4) . 2_564
O14 Cs5 O16 73.6(3) . 2_564
O16 Cs5 B3 102.2(5) 2_564 2_564
O16 Cs5 B6 95.0(4) 2_564 .
O25 Cs5 B2 83.8(4) 3 2_564
O25 Cs5 B3 70.8(5) 3 2_564
O25 Cs5 B6 89.5(5) 3 .
O25 Cs5 B16 151.1(5) 3 2_564
O25 Cs5 O14 109.7(3) 3 .
O25 Cs5 O16 172.9(4) 3 2_564
O37 Cs5 B2 22.6(4) 2_564 2_564
O37 Cs5 B3 156.2(5) 2_564 2_564
O37 Cs5 B6 79.7(4) 2_564 .
O37 Cs5 B16 116.1(5) 2_564 2_564
O37 Cs5 O14 92.4(3) 2_564 .
O37 Cs5 O16 96.1(3) 2_564 2_564
O37 Cs5 O25 90.1(4) 2_564 3
B4 Cs6 Zn2 47.2(4) 3_455 3_455
B4 Cs6 O7 139.5(4) 3_455 4_455
B7 Cs6 Zn2 128.3(4) 4_455 3_455
B7 Cs6 B4 118.1(5) 4_455 3_455
B7 Cs6 B18 150.1(6) 4_455 3_455
B7 Cs6 O7 22.1(4) 4_455 4_455
B7 Cs6 O35 137.9(5) 4_455 3_455
B18 Cs6 Zn2 45.8(4) 3_455 3_455
B18 Cs6 B4 79.9(6) 3_455 3_455
B18 Cs6 O7 137.8(5) 3_455 4_455
O4 Cs6 Zn2 124.2(3) . 3_455
O4 Cs6 B4 113.9(4) . 3_455
O4 Cs6 B7 107.1(5) . 4_455
O4 Cs6 B18 83.8(4) . 3_455
O4 Cs6 O6 106.5(4) . 3_455
O4 Cs6 O7 89.2(3) . 4_455
O4 Cs6 O25 105.4(3) . 3_455
O4 Cs6 O31 105.9(4) . 4_455
O4 Cs6 O35 68.1(3) . 3_455
O4 Cs6 O38 59.3(3) . 4_454
O4 Cs6 O40 110.2(3) . 3_455
O6 Cs6 Zn2 68.7(2) 3_455 3_455
O6 Cs6 B4 21.7(4) 3_455 3_455
O6 Cs6 B7 103.8(5) 3_455 4_455
O6 Cs6 B18 99.3(5) 3_455 3_455
O6 Cs6 O7 122.5(3) 3_455 4_455
O6 Cs6 O25 97.0(4) 3_455 3_455
O6 Cs6 O31 82.7(4) 3_455 4_455
O6 Cs6 O35 117.8(3) 3_455 3_455
O6 Cs6 O38 165.3(3) 3_455 4_454
O6 Cs6 O40 42.2(3) 3_455 3_455
O7 Cs6 Zn2 142.1(2) 4_455 3_455
O25 Cs6 Zn2 30.9(3) 3_455 3_455
O25 Cs6 B4 75.4(5) 3_455 3_455
O25 Cs6 B7 134.0(4) 3_455 4_455
O25 Cs6 B18 22.0(4) 3_455 3_455
O25 Cs6 O7 132.1(3) 3_455 4_455
O25 Cs6 O35 39.0(3) 3_455 3_455
O25 Cs6 O38 84.4(4) 3_455 4_454
O25 Cs6 O40 55.1(4) 3_455 3_455
O31 Cs6 Zn2 127.1(3) 4_455 3_455
O31 Cs6 B4 99.9(5) 4_455 3_455
O31 Cs6 B7 22.7(5) 4_455 4_455
O31 Cs6 B18 169.2(5) 4_455 3_455
O31 Cs6 O7 40.1(4) 4_455 4_455
O31 Cs6 O25 147.4(3) 4_455 3_455
O31 Cs6 O35 159.4(4) 4_455 3_455
O31 Cs6 O38 103.9(4) 4_455 4_454
O31 Cs6 O40 120.1(4) 4_455 3_455
O35 Cs6 Zn2 67.2(2) 3_455 3_455
O35 Cs6 B4 100.5(4) 3_455 3_455
O35 Cs6 B18 22.1(4) 3_455 3_455
O35 Cs6 O7 119.3(3) 3_455 4_455
O38 Cs6 Zn2 115.0(2) 4_454 3_455
O38 Cs6 B4 156.2(4) 4_454 3_455
O38 Cs6 B7 85.1(5) 4_454 4_455
O38 Cs6 B18 76.7(5) 4_454 3_455
O38 Cs6 O7 64.2(3) 4_454 4_455
O38 Cs6 O35 55.7(3) 4_454 3_455
O40 Cs6 Zn2 30.5(2) 3_455 3_455
O40 Cs6 B4 21.2(4) 3_455 3_455
O40 Cs6 B7 135.3(5) 3_455 4_455
O40 Cs6 B18 58.8(5) 3_455 3_455
O40 Cs6 O7 157.4(3) 3_455 4_455
O40 Cs6 O35 79.9(3) 3_455 3_455
O40 Cs6 O38 135.5(3) 3_455 4_454
B4 Cs7 B5 103.1(5) 3_455 3_455
B4 Cs7 B9 118.3(6) 3_455 .
B4 Cs7 B12 148.1(5) 3_455 .
B4 Cs7 O4 103.1(5) 3_455 .
B4 Cs7 O7 115.0(5) 3_455 3_455
B5 Cs7 O7 22.6(4) 3_455 3_455
B9 Cs7 B5 95.3(5) . 3_455
B9 Cs7 B12 41.3(5) . .
B9 Cs7 O4 21.6(4) . .
B9 Cs7 O7 72.7(4) . 3_455
B12 Cs7 B5 103.3(5) . 3_455
B12 Cs7 O4 62.3(4) . .
B12 Cs7 O7 85.0(5) . 3_455
O2 Cs7 B4 110.0(5) 3_455 3_455
O2 Cs7 B5 22.5(5) 3_455 3_455
O2 Cs7 B9 108.7(4) 3_455 .
O2 Cs7 B12 101.2(5) 3_455 .
O2 Cs7 O4 103.0(4) 3_455 .
O2 Cs7 O5 99.5(4) 3_455 .
O2 Cs7 O6 131.5(3) 3_455 3_455
O2 Cs7 O7 39.7(4) 3_455 3_455
O2 Cs7 O15 73.2(4) 3_455 3_455
O2 Cs7 O40 89.7(3) 3_455 3_455
O4 Cs7 B5 84.2(5) . 3_455
O4 Cs7 O7 63.4(3) . 3_455
O5 Cs7 B4 146.3(5) . 3_455
O5 Cs7 B5 110.3(4) . 3_455
O5 Cs7 B9 63.7(4) . .
O5 Cs7 B12 22.9(5) . .
O5 Cs7 O4 85.0(3) . .
O5 Cs7 O6 128.6(3) . 3_455
O5 Cs7 O7 98.1(4) . 3_455
O5 Cs7 O40 168.4(4) . 3_455
O6 Cs7 B4 23.3(5) 3_455 3_455
O6 Cs7 B5 119.5(4) 3_455 3_455
O6 Cs7 B9 98.5(4) 3_455 .
O6 Cs7 B12 124.9(4) 3_455 .
O6 Cs7 O4 87.9(3) 3_455 .
O6 Cs7 O7 123.4(3) 3_455 3_455
O15 Cs7 B4 90.8(5) 3_455 3_455
O15 Cs7 B5 94.4(5) 3_455 3_455
O15 Cs7 B9 146.0(4) 3_455 .
O15 Cs7 B12 104.8(5) 3_455 .
O15 Cs7 O4 166.0(3) 3_455 .
O15 Cs7 O5 82.4(4) 3_455 .
O15 Cs7 O6 104.8(3) 3_455 3_455
O15 Cs7 O7 112.3(3) 3_455 3_455
O15 Cs7 O40 93.7(4) 3_455 3_455
O32 Cs7 B4 140.6(5) . 3_455
O32 Cs7 B5 89.7(5) . 3_455
O32 Cs7 B9 22.3(4) . .
O32 Cs7 B12 23.5(5) . .
O32 Cs7 O2 96.0(4) . 3_455
O32 Cs7 O4 40.6(3) . .
O32 Cs7 O5 46.2(4) . .
O32 Cs7 O6 119.7(3) . 3_455
O32 Cs7 O7 68.2(3) . 3_455
O32 Cs7 O15 125.6(4) . 3_455
O32 Cs7 O40 140.3(4) . 3_455
O40 Cs7 B4 22.4(4) 3_455 3_455
O40 Cs7 B5 80.8(4) 3_455 3_455
O40 Cs7 B9 120.0(4) 3_455 .
O40 Cs7 B12 160.6(5) 3_455 .
O40 Cs7 O4 99.9(3) 3_455 .
O40 Cs7 O6 41.9(3) 3_455 3_455
O40 Cs7 O7 93.5(3) 3_455 3_455
Zn4 Cs8 O11 120.0(2) . .
B2 Cs8 Zn4 128.7(3) . .
B2 Cs8 O11 21.1(4) . .
B8 Cs8 Zn4 122.5(5) . .
B8 Cs8 B2 68.9(5) . .
B8 Cs8 B15 116.2(5) . .
B8 Cs8 O11 54.3(4) . .
B15 Cs8 Zn4 47.9(4) . .
B15 Cs8 B2 174.7(5) . .
B15 Cs8 O11 161.1(5) . .
O12 Cs8 Zn4 119.6(3) . .
O12 Cs8 B2 88.5(4) . .
O12 Cs8 B8 23.0(4) . .
O12 Cs8 B15 96.8(4) . .
O12 Cs8 O11 76.6(3) . .
O12 Cs8 O14 40.5(3) . .
O12 Cs8 O30 170.7(4) . 2_565
O14 Cs8 Zn4 138.8(3) . .
O14 Cs8 B2 48.0(4) . .
O14 Cs8 B8 22.4(4) . .
O14 Cs8 B15 137.3(4) . .
O14 Cs8 O11 38.0(3) . .
O14 Cs8 O30 140.3(4) . 2_565
O16 Cs8 Zn4 32.3(3) . .
O16 Cs8 B2 109.2(5) . .
O16 Cs8 B8 92.9(5) . .
O16 Cs8 B15 69.8(5) . .
O16 Cs8 O11 93.3(4) . .
O16 Cs8 O12 97.9(4) . .
O16 Cs8 O14 106.6(4) . .
O16 Cs8 O17 61.4(4) . .
O16 Cs8 O30 72.9(4) . 2_565
O16 Cs8 O34 88.5(4) . .
O16 Cs8 O37 107.4(4) . .
O17 Cs8 Zn4 31.6(3) . .
O17 Cs8 B2 152.1(4) . .
O17 Cs8 B8 134.3(5) . .
O17 Cs8 B15 22.8(4) . .
O17 Cs8 O11 151.1(3) . .
O17 Cs8 O12 118.0(3) . .
O17 Cs8 O14 156.7(3) . .
O17 Cs8 O30 58.7(3) . 2_565
O17 Cs8 O34 43.1(4) . .
O30 Cs8 Zn4 52.6(3) 2_565 .
O30 Cs8 B2 93.7(4) 2_565 .
O30 Cs8 B8 152.9(5) 2_565 .
O30 Cs8 B15 81.0(4) 2_565 .
O30 Cs8 O11 102.6(3) 2_565 .
O34 Cs8 Zn4 69.8(3) . .
O34 Cs8 B2 161.2(5) . .
O34 Cs8 B8 105.2(5) . .
O34 Cs8 B15 22.0(4) . .
O34 Cs8 O11 159.5(3) . .
O34 Cs8 O12 82.9(4) . .
O34 Cs8 O14 122.2(3) . .
O34 Cs8 O30 97.5(4) . 2_565
O37 Cs8 Zn4 115.6(2) . .
O37 Cs8 B2 21.8(4) . .
O37 Cs8 B8 90.6(4) . .
O37 Cs8 B15 152.9(4) . .
O37 Cs8 O11 39.1(3) . .
O37 Cs8 O12 110.2(3) . .
O37 Cs8 O14 69.8(3) . .
O37 Cs8 O17 131.4(3) . .
O37 Cs8 O30 72.7(3) . 2_565
O37 Cs8 O34 157.2(4) . .
B3 Cs9 B14 113.4(6) . .
B3 Cs9 B18 83.0(6) . 4
B3 Cs9 O15 110.2(5) . .
B18 Cs9 B14 127.2(6) 4 .
B20 Cs9 B3 119.3(6) . .
B20 Cs9 B14 85.7(6) . .
B20 Cs9 B18 131.1(6) . 4
B20 Cs9 O15 68.5(5) . .
O5 Cs9 B3 95.9(5) 3_545 .
O5 Cs9 B14 94.4(5) 3_545 .
O5 Cs9 B18 135.2(5) 3_545 4
O5 Cs9 B20 23.5(5) 3_545 .
O5 Cs9 O13 97.4(4) 3_545 .
O5 Cs9 O15 73.8(3) 3_545 .
O5 Cs9 O21 90.1(3) 3_545 4
O9 Cs9 B3 124.4(5) . .
O9 Cs9 B14 22.0(5) . .
O9 Cs9 B18 107.0(5) . 4
O9 Cs9 B20 95.0(5) . .
O9 Cs9 O5 110.0(4) . 3_545
O9 Cs9 O13 104.0(3) . .
O9 Cs9 O15 41.5(3) . .
O9 Cs9 O21 100.6(3) . 4
O9 Cs9 O33 73.5(4) . .
O10 Cs9 B3 87.6(5) 4 .
O10 Cs9 B14 143.4(5) 4 .
O10 Cs9 B18 21.9(5) 4 4
O10 Cs9 B20 110.5(5) 4 .
O10 Cs9 O5 113.6(4) 4 3_545
O10 Cs9 O9 121.5(4) 4 .
O10 Cs9 O13 106.9(3) 4 .
O10 Cs9 O15 160.4(3) 4 .
O10 Cs9 O21 44.3(3) 4 4
O10 Cs9 O33 115.9(4) 4 .
O13 Cs9 B3 22.0(5) . .
O13 Cs9 B14 91.4(5) . .
O13 Cs9 B18 97.2(4) . 4
O13 Cs9 B20 119.4(5) . .
O13 Cs9 O15 89.5(3) . .
O15 Cs9 B14 21.2(5) . .
O15 Cs9 B18 148.3(5) . 4
O18 Cs9 B3 21.2(5) . .
O18 Cs9 B14 131.8(5) . .
O18 Cs9 B18 64.1(5) . 4
O18 Cs9 B20 123.7(6) . .
O18 Cs9 O5 102.4(4) . 3_545
O18 Cs9 O9 136.4(4) . .
O18 Cs9 O10 66.6(4) . 4
O18 Cs9 O13 42.1(4) . .
O18 Cs9 O15 131.3(4) . .
O18 Cs9 O21 107.8(3) . 4
O18 Cs9 O33 146.3(5) . .
O21 Cs9 B3 128.4(5) 4 .
O21 Cs9 B14 117.1(5) 4 .
O21 Cs9 B18 58.8(4) 4 4
O21 Cs9 B20 74.8(5) 4 .
O21 Cs9 O13 149.9(3) 4 .
O21 Cs9 O15 120.5(3) 4 .
O33 Cs9 B3 138.6(5) . .
O33 Cs9 B14 68.2(5) . .
O33 Cs9 B18 131.0(5) . 4
O33 Cs9 B20 22.7(5) . .
O33 Cs9 O5 44.4(4) . 3_545
O33 Cs9 O13 131.0(4) . .
O33 Cs9 O15 55.6(4) . .
O33 Cs9 O21 72.8(4) . 4
Zn2 Cs10 B14 125.5(4) 2_565 2_565
B5 Cs10 Zn2 77.6(4) 2_565 2_565
B5 Cs10 B14 109.7(5) 2_565 2_565
B15 Cs10 Zn2 120.3(4) . 2_565
B15 Cs10 B5 126.8(5) . 2_565
B15 Cs10 B14 98.5(6) . 2_565
O2 Cs10 Zn2 95.9(3) 2_565 2_565
O2 Cs10 B5 22.8(4) 2_565 2_565
O2 Cs10 B14 88.0(5) 2_565 2_565
O2 Cs10 B15 126.9(5) 2_565 .
O2 Cs10 O10 44.9(3) 2_565 2_565
O2 Cs10 O15 69.2(3) 2_565 2_565
O2 Cs10 O17 136.0(4) 2_565 .
O2 Cs10 O18 107.3(4) 2_565 3_455
O2 Cs10 O30 107.4(4) 2_565 2_565
O2 Cs10 O34 105.8(4) 2_565 .
O2 Cs10 O40 90.7(4) 2_565 2_565
O10 Cs10 Zn2 55.2(2) 2_565 2_565
O10 Cs10 B5 23.2(4) 2_565 2_565
O10 Cs10 B14 125.5(5) 2_565 2_565
O10 Cs10 B15 129.4(4) 2_565 .
O10 Cs10 O15 107.0(3) 2_565 2_565
O10 Cs10 O30 145.7(4) 2_565 2_565
O10 Cs10 O34 111.8(4) 2_565 .
O15 Cs10 Zn2 121.9(3) 2_565 2_565
O15 Cs10 B5 90.5(4) 2_565 2_565
O15 Cs10 B14 19.2(5) 2_565 2_565
O15 Cs10 B15 112.2(5) 2_565 .
O15 Cs10 O30 39.5(4) 2_565 2_565
O15 Cs10 O34 113.2(4) 2_565 .
O17 Cs10 Zn2 126.0(3) . 2_565
O17 Cs10 B5 145.3(4) . 2_565
O17 Cs10 B14 78.7(5) . 2_565
O17 Cs10 B15 22.5(4) . .
O17 Cs10 O10 151.9(3) . 2_565
O17 Cs10 O15 95.1(3) . 2_565
O17 Cs10 O18 103.9(4) . 3_455
O17 Cs10 O30 60.2(4) . 2_565
O17 Cs10 O34 41.5(4) . .
O17 Cs10 O40 131.7(4) . 2_565
O18 Cs10 Zn2 31.3(3) 3_455 2_565
O18 Cs10 B5 84.7(5) 3_455 2_565
O18 Cs10 B14 151.2(4) 3_455 2_565
O18 Cs10 B15 91.5(5) 3_455 .
O18 Cs10 O10 62.7(4) 3_455 2_565
O18 Cs10 O15 153.1(4) 3_455 2_565
O18 Cs10 O30 140.9(4) 3_455 2_565
O18 Cs10 O34 93.6(4) 3_455 .
O30 Cs10 Zn2 127.3(3) 2_565 2_565
O30 Cs10 B5 129.7(4) 2_565 2_565
O30 Cs10 B14 20.5(5) 2_565 2_565
O30 Cs10 B15 81.6(5) 2_565 .
O34 Cs10 Zn2 124.8(3) . 2_565
O34 Cs10 B5 105.3(4) . 2_565
O34 Cs10 B14 105.7(5) . 2_565
O34 Cs10 B15 21.8(4) . .
O34 Cs10 O30 93.7(4) . 2_565
O40 Cs10 Zn2 31.3(2) 2_565 2_565
O40 Cs10 B5 82.2(5) 2_565 2_565
O40 Cs10 B14 94.5(4) 2_565 2_565
O40 Cs10 B15 140.3(5) 2_565 .
O40 Cs10 O10 66.4(3) 2_565 2_565
O40 Cs10 O15 91.2(3) 2_565 2_565
O40 Cs10 O18 61.9(4) 2_565 3_455
O40 Cs10 O30 100.4(4) 2_565 2_565
O40 Cs10 O34 154.0(4) 2_565 .
Zn1 Cs11 O35 49.5(3) . 2
B11 Cs11 Zn1 79.0(3) . .
B11 Cs11 O33 140.5(4) . 4_455
B11 Cs11 O35 114.2(4) . 2
B13 Cs11 Zn1 130.8(5) 3_445 .
B13 Cs11 B11 113.2(5) 3_445 .
B13 Cs11 O33 91.3(4) 3_445 4_455
B13 Cs11 O35 84.4(5) 3_445 2
O6 Cs11 Zn1 90.4(2) . .
O6 Cs11 B11 23.8(4) . .
O6 Cs11 B13 89.9(4) . 3_445
O6 Cs11 O24 71.3(3) . 3_445
O6 Cs11 O33 153.2(3) . 4_455
O6 Cs11 O35 108.8(3) . 2
O8 Cs11 Zn1 56.7(3) . .
O8 Cs11 B11 23.0(4) . .
O8 Cs11 B13 130.6(4) . 3_445
O8 Cs11 O6 42.3(3) . .
O8 Cs11 O23 153.8(3) . 3_445
O8 Cs11 O24 113.6(3) . 3_445
O8 Cs11 O27 107.1(4) . 2_565
O8 Cs11 O31 60.8(4) . 2
O8 Cs11 O33 136.2(3) . 4_455
O8 Cs11 O35 98.2(3) . 2
O8 Cs11 O38 78.8(3) . .
O23 Cs11 Zn1 133.6(3) 3_445 .
O23 Cs11 B11 134.2(4) 3_445 .
O23 Cs11 B13 23.4(4) 3_445 3_445
O23 Cs11 O6 112.1(3) 3_445 .
O23 Cs11 O24 40.9(3) 3_445 3_445
O23 Cs11 O27 88.7(4) 3_445 2_565
O23 Cs11 O31 114.0(4) 3_445 2
O23 Cs11 O33 68.3(3) 3_445 4_455
O23 Cs11 O35 84.4(4) 3_445 2
O24 Cs11 Zn1 137.8(3) 3_445 .
O24 Cs11 B11 93.5(4) 3_445 .
O24 Cs11 B13 21.2(5) 3_445 3_445
O24 Cs11 O33 103.2(4) 3_445 4_455
O24 Cs11 O35 99.9(4) 3_445 2
O27 Cs11 Zn1 118.2(3) 2_565 .
O27 Cs11 B11 103.0(5) 2_565 .
O27 Cs11 B13 105.5(5) 2_565 3_445
O27 Cs11 O6 115.9(4) 2_565 .
O27 Cs11 O24 104.0(4) 2_565 3_445
O27 Cs11 O33 38.5(4) 2_565 4_455
O27 Cs11 O35 134.0(4) 2_565 2
O31 Cs11 Zn1 31.8(2) 2 .
O31 Cs11 B11 75.9(5) 2 .
O31 Cs11 B13 102.2(5) 2 3_445
O31 Cs11 O6 75.1(3) 2 .
O31 Cs11 O24 106.0(4) 2 3_445
O31 Cs11 O27 150.0(4) 2 2_565
O31 Cs11 O33 130.6(3) 2 4_455
O31 Cs11 O35 38.4(3) 2 2
O33 Cs11 Zn1 108.7(2) 4_455 .
O33 Cs11 O35 98.0(3) 4_455 2
O38 Cs11 Zn1 31.2(2) . .
O38 Cs11 B11 101.6(4) . .
O38 Cs11 B13 135.4(5) . 3_445
O38 Cs11 O6 118.8(3) . .
O38 Cs11 O23 122.3(3) . 3_445
O38 Cs11 O24 154.8(4) . 3_445
O38 Cs11 O27 92.2(4) . 2_565
O38 Cs11 O31 59.4(4) . 2
O38 Cs11 O33 77.6(3) . 4_455
O38 Cs11 O35 55.5(4) . 2
B10 Cs12 Cs11 114.6(4) 4_455 .
B13 Cs12 Cs11 56.4(4) 3_445 .
B13 Cs12 B10 103.0(6) 3_445 4_455
B17 Cs12 Cs11 138.7(4) 4_454 .
B17 Cs12 B10 94.5(5) 4_454 4_455
B17 Cs12 B13 90.1(6) 4_454 3_445
B19 Cs12 Cs11 70.2(5) . .
B19 Cs12 B10 85.4(6) . 4_455
B19 Cs12 B13 124.6(6) . 3_445
B19 Cs12 B17 144.5(6) . 4_454
B19 Cs12 O27 23.1(5) . 2_565
O22 Cs12 Cs11 156.3(3) 4_454 .
O22 Cs12 B10 86.7(5) 4_454 4_455
O22 Cs12 B13 110.7(5) 4_454 3_445
O22 Cs12 B17 20.9(5) 4_454 4_454
O22 Cs12 B19 124.5(6) 4_454 .
O22 Cs12 O23 126.3(4) 4_454 3_445
O22 Cs12 O24 104.1(5) 4_454 3_445
O22 Cs12 O26 104.0(4) 4_454 4_455
O22 Cs12 O27 147.0(4) 4_454 2_565
O22 Cs12 O39 64.6(4) 4_454 4_455
O23 Cs12 Cs11 50.4(2) 3_445 .
O23 Cs12 B10 85.6(5) 3_445 4_455
O23 Cs12 B13 23.7(4) 3_445 3_445
O23 Cs12 B17 107.7(5) 3_445 4_454
O23 Cs12 B19 107.7(5) 3_445 .
O23 Cs12 O27 84.6(4) 3_445 2_565
O23 Cs12 O39 99.9(4) 3_445 4_455
O24 Cs12 Cs11 56.2(3) 3_445 .
O24 Cs12 B10 123.4(5) 3_445 4_455
O24 Cs12 B13 21.2(4) 3_445 3_445
O24 Cs12 B17 83.7(5) 3_445 4_454
O24 Cs12 B19 125.6(6) 3_445 .
O24 Cs12 O23 43.3(4) 3_445 3_445
O24 Cs12 O26 107.7(4) 3_445 4_455
O24 Cs12 O27 107.3(4) 3_445 2_565
O24 Cs12 O39 127.6(4) 3_445 4_455
O26 Cs12 Cs11 95.4(3) 4_455 .
O26 Cs12 B10 20.4(5) 4_455 4_455
O26 Cs12 B13 86.6(5) 4_455 3_445
O26 Cs12 B17 106.9(5) 4_455 4_454
O26 Cs12 B19 84.6(6) 4_455 .
O26 Cs12 O23 66.6(4) 4_455 3_445
O26 Cs12 O27 75.7(4) 4_455 2_565
O26 Cs12 O39 41.2(3) 4_455 4_455
O27 Cs12 Cs11 51.3(3) 2_565 .
O27 Cs12 B10 84.3(4) 2_565 4_455
O27 Cs12 B13 102.2(5) 2_565 3_445
O27 Cs12 B17 167.6(5) 2_565 4_454
O29 Cs12 Cs11 76.9(4) . .
O29 Cs12 B10 101.1(5) . 4_455
O29 Cs12 B13 132.9(5) . 3_445
O29 Cs12 B17 127.5(6) . 4_454
O29 Cs12 B19 21.5(5) . .
O29 Cs12 O22 110.5(5) . 4_454
O29 Cs12 O23 123.2(5) . 3_445
O29 Cs12 O24 124.4(5) . 3_445
O29 Cs12 O26 104.5(5) . 4_455
O29 Cs12 O27 41.3(5) . 2_565
O29 Cs12 O39 106.5(4) . 4_455
O39 Cs12 Cs11 136.5(2) 4_455 .
O39 Cs12 B10 22.1(4) 4_455 4_455
O39 Cs12 B13 111.0(5) 4_455 3_445
O39 Cs12 B17 74.2(4) 4_455 4_454
O39 Cs12 B19 96.9(5) 4_455 .
O39 Cs12 O27 102.3(3) 4_455 2_565
Cs3 Zn1 Cs3 118.38(8) 3_545 4
Cs3 Zn1 Cs12 105.08(8) 3_545 4
Cs6 Zn1 Cs3 112.58(9) 4 3_545
Cs6 Zn1 Cs3 58.21(6) 4 4
Cs6 Zn1 Cs12 118.11(8) 4 4
Cs11 Zn1 Cs3 104.33(9) . 3_545
Cs11 Zn1 Cs3 137.29(7) . 4
Cs11 Zn1 Cs6 107.04(8) . 4
Cs11 Zn1 Cs12 108.84(9) . 4
Cs12 Zn1 Cs3 61.06(5) 4 4
O4 Zn1 Cs3 47.0(4) 4 4
O4 Zn1 Cs3 78.9(4) 4 3_545
O4 Zn1 Cs6 50.5(3) 4 4
O4 Zn1 Cs11 154.6(4) 4 .
O4 Zn1 Cs12 94.2(4) 4 4
O22 Zn1 Cs3 77.4(5) . 3_545
O22 Zn1 Cs3 91.8(4) . 4
O22 Zn1 Cs6 149.9(4) . 4
O22 Zn1 Cs11 97.1(5) . .
O22 Zn1 Cs12 34.2(4) . 4
O22 Zn1 O4 108.1(6) . 4
O22 Zn1 O31 99.7(6) . 2
O22 Zn1 O38 118.8(7) . .
O31 Zn1 Cs3 157.2(5) 2 4
O31 Zn1 Cs3 47.0(4) 2 3_545
O31 Zn1 Cs6 107.6(5) 2 4
O31 Zn1 Cs11 60.9(4) 2 .
O31 Zn1 Cs12 133.8(4) 2 4
O31 Zn1 O4 110.4(6) 2 4
O38 Zn1 Cs3 81.1(4) . 4
O38 Zn1 Cs3 155.7(4) . 3_545
O38 Zn1 Cs6 63.5(5) . 4
O38 Zn1 Cs11 58.1(4) . .
O38 Zn1 Cs12 97.0(4) . 4
O38 Zn1 O4 109.7(6) . 4
O38 Zn1 O31 109.6(6) . 2
Cs5 Zn2 Cs6 108.73(9) 3_445 3_545
Cs5 Zn2 Cs9 60.35(5) 3_445 4_454
Cs5 Zn2 Cs12 98.47(8) 3_445 .
Cs6 Zn2 Cs9 119.66(7) 3_545 4_454
Cs6 Zn2 Cs12 106.79(8) 3_545 .
Cs9 Zn2 Cs12 132.79(8) 4_454 .
Cs10 Zn2 Cs5 123.03(8) 2_564 3_445
Cs10 Zn2 Cs6 107.14(9) 2_564 3_545
Cs10 Zn2 Cs9 63.74(6) 2_564 4_454
Cs10 Zn2 Cs12 111.57(9) 2_564 .
O18 Zn2 Cs5 71.5(5) 4_454 3_445
O18 Zn2 Cs6 154.4(4) 4_454 3_545
O18 Zn2 Cs9 37.0(5) 4_454 4_454
O18 Zn2 Cs10 57.5(5) 4_454 2_564
O18 Zn2 Cs12 98.4(4) 4_454 .
O18 Zn2 O24 126.7(7) 4_454 3_445
O18 Zn2 O25 99.4(7) 4_454 .
O18 Zn2 O40 111.8(7) 4_454 .
O24 Zn2 Cs5 82.2(5) 3_445 3_445
O24 Zn2 Cs6 77.7(6) 3_445 3_545
O24 Zn2 Cs9 141.7(5) 3_445 4_454
O24 Zn2 Cs10 148.5(5) 3_445 2_564
O24 Zn2 Cs12 40.3(6) 3_445 .
O24 Zn2 O25 107.3(7) 3_445 .
O24 Zn2 O40 103.6(6) 3_445 .
O25 Zn2 Cs5 61.2(4) . 3_445
O25 Zn2 Cs6 61.6(5) . 3_545
O25 Zn2 Cs9 62.9(5) . 4_454
O25 Zn2 Cs10 101.9(4) . 2_564
O25 Zn2 Cs12 146.5(4) . .
O40 Zn2 Cs5 167.8(4) . 3_445
O40 Zn2 Cs6 63.0(4) . 3_545
O40 Zn2 Cs9 114.7(3) . 4_454
O40 Zn2 Cs10 55.9(4) . 2_564
O40 Zn2 Cs12 92.7(4) . .
O40 Zn2 O25 106.6(6) . .
Cs1 Zn3 Cs7 121.76(8) . 3_545
Cs1 Zn3 Cs8 106.75(9) . 2_564
Cs1 Zn3 Cs9 60.49(5) . .
Cs1 Zn3 Cs12 107.62(8) . 4_554
Cs7 Zn3 Cs9 61.27(6) 3_545 .
Cs7 Zn3 Cs12 106.11(9) 3_545 4_554
Cs8 Zn3 Cs7 109.01(9) 2_564 3_545
Cs8 Zn3 Cs9 129.12(8) 2_564 .
Cs8 Zn3 Cs12 104.30(8) 2_564 4_554
Cs9 Zn3 Cs12 126.58(8) . 4_554
O15 Zn3 Cs1 97.9(4) . .
O15 Zn3 Cs7 51.9(4) . 3_545
O15 Zn3 Cs8 74.6(4) . 2_564
O15 Zn3 Cs9 60.7(4) . .
O15 Zn3 Cs12 153.4(4) . 4_554
O26 Zn3 Cs1 152.4(4) . .
O26 Zn3 Cs7 81.0(5) . 3_545
O26 Zn3 Cs8 76.3(6) . 2_564
O26 Zn3 Cs9 138.8(6) . .
O26 Zn3 Cs12 46.7(5) . 4_554
O26 Zn3 O15 109.2(6) . .
O26 Zn3 O37 109.2(6) . 2_564
O33 Zn3 Cs1 54.8(5) . .
O33 Zn3 Cs7 84.6(5) . 3_545
O33 Zn3 Cs8 161.5(5) . 2_564
O33 Zn3 Cs9 46.3(5) . .
O33 Zn3 Cs12 82.9(5) . 4_554
O33 Zn3 O15 106.6(6) . .
O33 Zn3 O26 119.2(8) . .
O33 Zn3 O37 106.5(6) . 2_564
O37 Zn3 Cs1 56.5(3) 2_564 .
O37 Zn3 Cs7 157.1(4) 2_564 3_545
O37 Zn3 Cs8 56.4(4) 2_564 2_564
O37 Zn3 Cs9 111.9(4) 2_564 .
O37 Zn3 Cs12 95.3(4) 2_564 4_554
O37 Zn3 O15 105.2(6) 2_564 .
Cs2 Zn4 Cs3 117.52(7) 2_565 .
Cs2 Zn4 Cs4 121.69(8) 2_565 .
Cs4 Zn4 Cs2 101.04(9) 2_565 2_565
Cs4 Zn4 Cs3 91.38(6) . .
Cs4 Zn4 Cs3 57.61(5) 2_565 .
Cs4 Zn4 Cs4 136.17(8) 2_565 .
Cs8 Zn4 Cs2 116.58(9) . 2_565
Cs8 Zn4 Cs3 125.84(8) . .
Cs8 Zn4 Cs4 109.07(10) . 2_565
Cs8 Zn4 Cs4 62.11(6) . .
O12 Zn4 Cs2 46.0(5) 2_565 2_565
O12 Zn4 Cs3 106.9(4) 2_565 .
O12 Zn4 Cs4 161.3(4) 2_565 .
O12 Zn4 Cs4 60.7(4) 2_565 2_565
O12 Zn4 Cs8 108.0(4) 2_565 .
O12 Zn4 O16 113.1(6) 2_565 .
O16 Zn4 Cs2 81.8(4) . 2_565
O16 Zn4 Cs3 136.7(4) . .
O16 Zn4 Cs4 48.2(4) . .
O16 Zn4 Cs4 162.0(5) . 2_565
O16 Zn4 Cs8 55.0(5) . .
O17 Zn4 Cs2 156.6(4) . 2_565
O17 Zn4 Cs3 70.0(4) . .
O17 Zn4 Cs4 62.9(4) . 2_565
O17 Zn4 Cs4 78.4(4) . .
O17 Zn4 Cs8 59.4(4) . .
O17 Zn4 O12 111.3(6) . 2_565
O17 Zn4 O16 108.3(6) . .
O29 Zn4 Cs2 78.8(6) . 2_565
O29 Zn4 Cs3 49.2(6) . .
O29 Zn4 Cs4 87.0(5) . .
O29 Zn4 Cs4 92.6(5) . 2_565
O29 Zn4 Cs8 149.1(5) . .
O29 Zn4 O12 101.7(7) . 2_565
O29 Zn4 O16 105.4(7) . .
O29 Zn4 O17 116.9(8) . .
Cs1 B1 Cs2 116.8(6) 4_455 2_565
Cs1 B1 Cs6 61.7(4) 4_455 4
Cs2 B1 Cs6 152.9(6) 2_565 4
O21 B1 Cs1 64.9(11) 1_556 4_455
O21 B1 Cs2 120.8(14) 1_556 2_565
O21 B1 Cs6 84.2(13) 1_556 4
O38 B1 Cs1 58.4(11) . 4_455
O38 B1 Cs2 93.5(12) . 2_565
O38 B1 Cs6 61.9(12) . 4
O38 B1 O21 122(2) . 1_556
O38 B1 O39 118.4(17) . 1_556
O39 B1 Cs1 169.2(15) 1_556 4_455
O39 B1 Cs2 52.3(10) 1_556 2_565
O39 B1 Cs6 127.3(13) 1_556 4
O39 B1 O21 119.1(18) 1_556 1_556
Cs5 B2 Cs1 66.3(4) 2_565 2_565
Cs5 B2 Cs8 70.1(4) 2_565 .
Cs8 B2 Cs1 112.2(5) . 2_565
O11 B2 Cs1 112.4(13) . 2_565
O11 B2 Cs5 59.3(10) . 2_565
O11 B2 Cs8 84.3(11) . .
O11 B2 O23 118.2(15) . .
O11 B2 O37 122.4(19) . .
O23 B2 Cs1 103.1(11) . 2_565
O23 B2 Cs5 163.5(13) . 2_565
O23 B2 Cs8 126.3(13) . .
O37 B2 Cs1 54.1(9) . 2_565
O37 B2 Cs5 65.8(11) . 2_565
O37 B2 Cs8 61.6(10) . .
O37 B2 O23 119.3(18) . .
Cs9 B3 Cs5 69.6(4) . 2_565
O13 B3 Cs5 59.4(12) . 2_565
O13 B3 Cs9 75.7(11) . .
O13 B3 O28 117(2) . .
O18 B3 Cs5 81.0(14) . 2_565
O18 B3 Cs9 55.1(11) . .
O18 B3 O13 126(2) . .
O18 B3 O28 117(2) . .
O28 B3 Cs5 136.9(16) . 2_565
O28 B3 Cs9 153.4(17) . .
Cs6 B4 Cs10 106.8(6) 3_545 2_564
Cs6 B4 Cs11 66.6(5) 3_545 .
Cs7 B4 Cs6 68.5(5) 3_545 3_545
Cs7 B4 Cs10 63.5(4) 3_545 2_564
Cs7 B4 Cs11 129.6(8) 3_545 .
Cs11 B4 Cs10 152.7(6) . 2_564
O6 B4 Cs6 55.9(13) . 3_545
O6 B4 Cs7 74.5(11) . 3_545
O6 B4 Cs10 137.9(13) . 2_564
O6 B4 Cs11 62.1(10) . .
O6 B4 O20 118.3(19) . .
O20 B4 Cs6 159.8(13) . 3_545
O20 B4 Cs7 130.9(14) . 3_545
O20 B4 Cs10 89.7(12) . 2_564
O20 B4 Cs11 93.5(11) . .
O40 B4 Cs6 69.2(14) . 3_545
O40 B4 Cs7 67.7(11) . 3_545
O40 B4 Cs10 43.2(11) . 2_564
O40 B4 Cs11 114.2(14) . .
O40 B4 O6 122(2) . .
O40 B4 O20 120(2) . .
Cs7 B5 Cs9 124.5(6) 3_545 4_454
Cs10 B5 Cs7 63.4(4) 2_564 3_545
Cs10 B5 Cs9 69.3(4) 2_564 4_454
O2 B5 Cs7 51.2(9) . 3_545
O2 B5 Cs9 116.2(13) . 4_454
O2 B5 Cs10 53.6(9) . 2_564
O2 B5 O21 109.8(18) . .
O7 B5 Cs7 80.1(11) . 3_545
O7 B5 Cs9 134.4(14) . 4_454
O7 B5 Cs10 142.7(13) . 2_564
O7 B5 O2 109.1(17) . .
O7 B5 O10 110.3(18) . .
O7 B5 O21 106.8(17) . .
O10 B5 Cs7 81.4(10) . 3_545
O10 B5 Cs9 49.4(9) . 4_454
O10 B5 Cs10 59.2(10) . 2_564
O10 B5 O2 109.1(16) . .
O10 B5 O21 111.8(16) . .
O21 B5 Cs7 160.7(14) . 3_545
O21 B5 Cs9 63.6(9) . 4_454
O21 B5 Cs10 110.2(13) . 2_564
Cs5 B6 Cs1 65.0(3) . .
O1 B6 Cs1 53.0(8) . .
O1 B6 Cs5 54.2(8) . .
O9 B6 Cs1 57.0(8) . .
O9 B6 Cs5 86.9(10) . .
O9 B6 O1 108.9(14) . .
O9 B6 O11 110.6(17) . .
O11 B6 Cs1 116.3(13) . .
O11 B6 Cs5 160.4(14) . .
O11 B6 O1 109.5(16) . .
O14 B6 Cs1 136.0(12) . .
O14 B6 Cs5 72.0(10) . .
O14 B6 O1 107.3(17) . .
O14 B6 O9 113.3(17) . .
O14 B6 O11 107.2(15) . .
Cs3 B7 Cs11 116.3(7) 4_554 2_554
Cs6 B7 Cs3 70.1(4) 4_554 4_554
Cs6 B7 Cs11 67.9(5) 4_554 2_554
O7 B7 Cs3 56.0(10) . 4_554
O7 B7 Cs6 86.9(12) . 4_554
O7 B7 Cs11 154.1(15) . 2_554
O31 B7 Cs3 66.6(11) . 4_554
O31 B7 Cs6 64.4(11) . 4_554
O31 B7 Cs11 52.9(12) . 2_554
O31 B7 O7 121.8(18) . .
O31 B7 O35 121(2) . .
O35 B7 Cs3 166.3(17) . 4_554
O35 B7 Cs6 123.0(15) . 4_554
O35 B7 Cs11 75.3(13) . 2_554
O35 B7 O7 117(2) . .
Cs2 B8 Cs5 76.4(5) . .
Cs2 B8 Cs8 67.7(5) . .
Cs8 B8 Cs5 135.5(7) . .
O12 B8 Cs2 61.3(12) . .
O12 B8 Cs5 116.6(15) . .
O12 B8 Cs8 67.6(10) . .
O12 B8 O30 122(2) . .
O14 B8 Cs2 58.4(11) . .
O14 B8 Cs5 61.1(11) . .
O14 B8 Cs8 77.6(12) . .
O14 B8 O12 118(2) . .
O14 B8 O30 119.8(19) . .
O30 B8 Cs2 167.7(16) . .
O30 B8 Cs5 92.1(13) . .
O30 B8 Cs8 124.5(16) . .
Cs3 B9 Cs3 152.4(7) . 2_564
Cs7 B9 Cs3 114.7(6) . .
Cs7 B9 Cs3 82.7(5) . 2_564
O4 B9 Cs3 94.7(11) . 2_564
O4 B9 Cs3 67.7(10) . .
O4 B9 Cs7 84.2(13) . .
O4 B9 O19 120.6(18) . .
O4 B9 O32 122.4(19) . .
O19 B9 Cs3 130.9(13) . 2_564
O19 B9 Cs3 54.6(9) . .
O19 B9 Cs7 129.9(14) . .
O32 B9 Cs3 162.0(14) . .
O32 B9 Cs3 45.6(9) . 2_564
O32 B9 Cs7 56.2(11) . .
O32 B9 O19 117.0(17) . .
Cs2 B10 Cs7 155.6(8) 2_564 3_545
Cs2 B10 Cs10 103.9(7) 2_564 2_564
Cs2 B10 Cs12 68.7(4) 2_564 4_554
Cs7 B10 Cs10 59.6(3) 3_545 2_564
Cs12 B10 Cs7 116.9(6) 4_554 3_545
Cs12 B10 Cs10 153.0(8) 4_554 2_564
O2 B10 Cs2 135.5(15) . 2_564
O2 B10 Cs7 43.4(9) . 3_545
O2 B10 Cs10 40.6(11) . 2_564
O2 B10 Cs12 155.7(16) . 4_554
O2 B10 O39 118(2) . .
O26 B10 Cs2 74.2(13) . 2_564
O26 B10 Cs7 89.1(12) . 3_545
O26 B10 Cs10 96.4(14) . 2_564
O26 B10 Cs12 56.8(11) . 4_554
O26 B10 O2 124.2(18) . .
O26 B10 O39 117.8(19) . .
O39 B10 Cs2 61.6(11) . 2_564
O39 B10 Cs7 142.7(17) . 3_545
O39 B10 Cs10 133.7(14) . 2_564
O39 B10 Cs12 67.2(11) . 4_554
Cs2 B11 Cs5 76.7(5) 2_565 2_565
Cs2 B11 Cs11 65.5(3) 2_565 .
Cs11 B11 Cs5 136.5(6) . 2_565
O3 B11 Cs2 53.6(8) . 2_565
O3 B11 Cs5 52.9(9) . 2_565
O3 B11 Cs11 86.4(10) . .
O3 B11 O6 110.0(15) . .
O3 B11 O13 108.1(17) . .
O6 B11 Cs2 132.8(12) . 2_565
O6 B11 Cs5 133.1(12) . 2_565
O6 B11 Cs11 69.9(10) . .
O8 B11 Cs2 56.6(9) . 2_565
O8 B11 Cs5 118.9(12) . 2_565
O8 B11 Cs11 55.4(9) . .
O8 B11 O3 109.3(15) . .
O8 B11 O6 107.9(17) . .
O8 B11 O13 110.4(15) . .
O13 B11 Cs2 116.2(12) . 2_565
O13 B11 Cs5 55.7(10) . 2_565
O13 B11 Cs11 163.3(14) . .
O13 B11 O6 111.0(16) . .
Cs3 B12 Cs4 63.2(4) 2_564 .
Cs7 B12 Cs3 83.9(5) . 2_564
Cs7 B12 Cs4 134.1(7) . .
O5 B12 Cs3 109.1(13) . 2_564
O5 B12 Cs4 161.2(13) . .
O5 B12 Cs7 56.8(10) . .
O5 B12 O32 108.8(17) . .
O5 B12 O36 109.9(16) . .
O32 B12 Cs3 54.9(9) . 2_564
O32 B12 Cs4 81.3(12) . .
O32 B12 Cs7 53.0(10) . .
O32 B12 O36 103.5(17) . .
O34 B12 Cs3 137.1(16) . 2_564
O34 B12 Cs4 74.8(13) . .
O34 B12 Cs7 123.2(14) . .
O34 B12 O5 114(2) . .
O34 B12 O32 112.3(17) . .
O34 B12 O36 108.1(18) . .
O36 B12 Cs3 51.0(9) . 2_564
O36 B12 Cs4 51.5(10) . .
O36 B12 Cs7 128.2(13) . .
Cs11 B13 Cs5 158.9(7) 3 .
Cs12 B13 Cs5 113.2(7) 3 .
Cs12 B13 Cs11 68.2(5) 3 3
O1 B13 Cs5 46.2(9) . .
O1 B13 Cs11 139.0(16) . 3
O1 B13 Cs12 151.5(15) . 3
O1 B13 O23 116.4(19) . .
O23 B13 Cs5 139.8(13) . .
O23 B13 Cs11 60.9(10) . 3
O23 B13 Cs12 63.9(12) . 3
O24 B13 Cs5 89.8(13) . .
O24 B13 Cs11 72.7(13) . 3
O24 B13 Cs12 58.8(13) . 3
O24 B13 O1 127.7(19) . .
O24 B13 O23 116(2) . .
Cs8 B14 Cs10 61.0(4) 2_564 2_564
Cs9 B14 Cs8 144.9(7) . 2_564
Cs9 B14 Cs10 119.5(8) . 2_564
O9 B14 Cs8 126.6(14) . 2_564
O9 B14 Cs9 54.7(11) . .
O9 B14 Cs10 172.4(15) . 2_564
O15 B14 Cs8 77.9(12) . 2_564
O15 B14 Cs9 76.4(14) . .
O15 B14 Cs10 55.6(12) . 2_564
O15 B14 O9 123(2) . .
O15 B14 O30 118(2) . .
O30 B14 Cs8 66.4(12) . 2_564
O30 B14 Cs9 148.1(14) . .
O30 B14 Cs10 62.9(13) . 2_564
O30 B14 O9 119(2) . .
Cs8 B15 Cs4 69.5(4) . .
Cs8 B15 Cs10 67.1(4) . .
Cs10 B15 Cs4 136.1(7) . .
O17 B15 Cs4 106.7(13) . .
O17 B15 Cs8 63.7(11) . .
O17 B15 Cs10 58.9(11) . .
O19 B15 Cs4 80.8(12) . .
O19 B15 Cs8 148.4(15) . .
O19 B15 Cs10 143.1(15) . .
O19 B15 O17 117.5(19) . .
O34 B15 Cs4 80.4(13) . .
O34 B15 Cs8 63.8(12) . .
O34 B15 Cs10 74.9(12) . .
O34 B15 O17 120(2) . .
O34 B15 O19 123(2) . .
Cs4 B16 Cs2 148.3(6) . 2_565
Cs5 B16 Cs2 75.6(4) 2_565 2_565
Cs5 B16 Cs4 121.7(7) 2_565 .
O3 B16 Cs2 39.8(9) . 2_565
O3 B16 Cs4 170.1(14) . .
O3 B16 Cs5 60.8(11) . 2_565
O3 B16 O20 116.5(19) . .
O16 B16 Cs2 96.0(12) . 2_565
O16 B16 Cs4 64.3(11) . .
O16 B16 Cs5 81.4(13) . 2_565
O16 B16 O3 125(2) . .
O16 B16 O20 118.4(19) . .
O20 B16 Cs2 133.6(15) . 2_565
O20 B16 Cs4 54.4(10) . .
O20 B16 Cs5 135.8(13) . 2_565
Cs12 B17 Cs2 69.2(4) 4 2_565
O8 B17 Cs2 54.0(11) . 2_565
O8 B17 Cs12 123.1(14) . 4
O8 B17 O28 117(2) . .
O22 B17 Cs2 92.7(14) . 2_565
O22 B17 Cs12 52.9(11) . 4
O22 B17 O8 127(2) . .
O22 B17 O28 116(2) . .
O28 B17 Cs2 124.4(17) . 2_565
O28 B17 Cs12 90.6(13) . 4
Cs6 B18 Cs1 63.0(4) 3_545 3_445
Cs9 B18 Cs1 115.2(7) 4_454 3_445
Cs9 B18 Cs6 152.7(7) 4_454 3_545
O10 B18 Cs1 170.5(15) . 3_445
O10 B18 Cs6 125.3(15) . 3_545
O10 B18 Cs9 55.2(10) . 4_454
O10 B18 O35 119.4(18) . .
O25 B18 Cs1 52.8(12) . 3_445
O25 B18 Cs6 68.4(12) . 3_545
O25 B18 Cs9 88.7(13) . 4_454
O25 B18 O10 123(2) . .
O25 B18 O35 117(2) . .
O35 B18 Cs1 64.8(12) . 3_445
O35 B18 Cs6 78.7(13) . 3_545
O35 B18 Cs9 126.7(15) . 4_454
Cs3 B19 Cs2 159.7(9) . 2_565
Cs3 B19 Cs12 78.1(5) . .
Cs12 B19 Cs2 111.1(7) . 2_565
O27 B19 Cs2 66.8(12) 2_565 2_565
O27 B19 Cs3 133.5(16) 2_565 .
O27 B19 Cs12 78.7(14) 2_565 .
O29 B19 Cs2 92.4(15) . 2_565
O29 B19 Cs3 78.3(15) . .
O29 B19 Cs12 53.7(12) . .
O29 B19 O27 117(2) . 2_565
O29 B19 O36 123(2) . 2_565
O36 B19 Cs2 112.1(14) 2_565 2_565
O36 B19 Cs3 60.9(12) 2_565 .
O36 B19 Cs12 136.8(16) 2_565 .
O36 B19 O27 119(2) 2_565 2_565
Cs9 B20 Cs7 65.8(5) . 3_545
O5 B20 Cs7 43.1(11) 3_545 3_545
O5 B20 Cs9 68.0(12) 3_545 .
O5 B20 O27 119(2) 3_545 3_545
O27 B20 Cs7 141.0(17) 3_545 3_545
O27 B20 Cs9 149.9(17) 3_545 .
O33 B20 Cs7 89.0(15) . 3_545
O33 B20 Cs9 62.2(13) . .
O33 B20 O5 122(2) . 3_545
O33 B20 O27 119(2) . 3_545
Cs5 O1 Cs1 81.2(3) . .
B6 O1 Cs1 103.8(11) . .
B6 O1 Cs5 101.7(10) . .
B13 O1 Cs1 126.0(13) . .
B13 O1 Cs5 114.4(13) . .
B13 O1 B6 120.8(15) . .
Cs7 O2 Cs10 79.7(3) 3_545 2_564
B5 O2 Cs7 106.3(11) . 3_545
B5 O2 Cs10 103.6(11) . 2_564
B10 O2 Cs7 118.4(12) . 3_545
B10 O2 Cs10 122.6(14) . 2_564
B10 O2 B5 119.0(16) . .
Cs2 O3 Cs5 97.5(4) 2_565 2_565
B11 O3 Cs2 103.4(10) . 2_565
B11 O3 Cs5 104.4(11) . 2_565
B16 O3 Cs2 123.3(11) . 2_565
B16 O3 Cs5 96.0(12) . 2_565
B16 O3 B11 125.6(16) . .
Cs3 O4 Cs7 118.6(4) . .
Cs6 O4 Cs3 78.4(3) . .
Cs6 O4 Cs7 72.9(3) . .
Zn1 O4 Cs3 107.1(5) 4_454 .
Zn1 O4 Cs6 98.8(4) 4_454 .
Zn1 O4 Cs7 130.0(5) 4_454 .
B9 O4 Cs3 90.2(11) . .
B9 O4 Cs6 134.0(12) . .
B9 O4 Cs7 74.2(12) . .
B9 O4 Zn1 127.0(12) . 4_454
Cs7 O5 Cs9 79.8(3) . 3_455
B12 O5 Cs7 100.3(11) . .
B12 O5 Cs9 138.6(12) . 3_455
B20 O5 Cs7 119.2(14) 3_455 .
B20 O5 Cs9 88.5(14) 3_455 3_455
B20 O5 B12 124.5(18) 3_455 .
Cs6 O6 Cs7 76.4(3) 3_545 3_545
Cs6 O6 Cs11 78.1(3) 3_545 .
Cs7 O6 Cs11 153.8(5) 3_545 .
B4 O6 Cs6 102.3(14) . 3_545
B4 O6 Cs7 82.2(11) . 3_545
B4 O6 Cs11 97.3(11) . .
B4 O6 B11 123.8(18) . .
B11 O6 Cs6 132.8(12) . 3_545
B11 O6 Cs7 115.8(10) . 3_545
B11 O6 Cs11 86.3(10) . .
Cs3 O7 Cs6 73.5(3) 4_554 4_554
Cs3 O7 Cs7 95.1(4) 4_554 3_545
Cs6 O7 Cs7 167.0(5) 4_554 3_545
B5 O7 Cs3 134.7(12) . 4_554
B5 O7 Cs6 115.1(12) . 4_554
B5 O7 Cs7 77.2(11) . 3_545
B7 O7 Cs3 101.2(12) . 4_554
B7 O7 Cs6 71.0(12) . 4_554
B7 O7 Cs7 106.2(13) . 3_545
B7 O7 B5 123.9(17) . .
Cs11 O8 Cs2 79.6(3) . 2_565
B11 O8 Cs2 100.2(11) . 2_565
B11 O8 Cs11 101.5(10) . .
B17 O8 Cs2 105.2(12) . 2_565
B17 O8 Cs11 129.3(13) . .
B17 O8 B11 126.0(16) . .
Cs1 O9 Cs5 67.8(2) . .
Cs9 O9 Cs1 78.6(3) . .
Cs9 O9 Cs5 146.3(4) . .
B6 O9 Cs1 100.2(10) . .
B6 O9 Cs5 70.7(10) . .
B6 O9 Cs9 120.4(11) . .
B14 O9 Cs1 124.8(12) . .
B14 O9 Cs5 93.5(13) . .
B14 O9 Cs9 103.3(14) . .
B14 O9 B6 122.6(17) . .
Cs9 O10 Cs7 153.0(5) 4_454 3_545
Cs9 O10 Cs10 85.9(3) 4_454 2_564
Cs10 O10 Cs7 67.2(2) 2_564 3_545
B5 O10 Cs7 76.0(10) . 3_545
B5 O10 Cs9 109.0(11) . 4_454
B5 O10 Cs10 97.6(12) . 2_564
B18 O10 Cs7 95.5(12) . 3_545
B18 O10 Cs9 102.9(12) . 4_454
B18 O10 Cs10 131.5(12) . 2_564
B18 O10 B5 122.7(17) . .
Cs5 O11 Cs8 73.6(3) 2_565 .
B2 O11 Cs5 98.4(10) . 2_565
B2 O11 Cs8 74.6(11) . .
B2 O11 B6 116.8(16) . .
B6 O11 Cs5 142.3(12) . 2_565
B6 O11 Cs8 101.8(11) . .
Cs2 O12 Cs4 144.3(5) . .
Cs2 O12 Cs8 76.2(3) . .
Cs8 O12 Cs4 77.3(3) . .
Zn4 O12 Cs2 107.2(6) 2_564 .
Zn4 O12 Cs4 89.5(5) 2_564 .
Zn4 O12 Cs8 158.3(6) 2_564 .
B8 O12 Cs2 95.8(13) . .
B8 O12 Cs4 107.5(14) . .
B8 O12 Cs8 89.4(11) . .
B8 O12 Zn4 111.1(13) . 2_564
Cs5 O13 Cs9 76.1(3) 2_565 .
B3 O13 Cs5 99.1(13) . 2_565
B3 O13 Cs9 82.3(12) . .
B3 O13 B11 124.6(16) . .
B11 O13 Cs5 101.3(12) . 2_565
B11 O13 Cs9 152.8(11) . .
Cs2 O14 Cs5 90.0(4) . .
Cs2 O14 Cs8 73.5(3) . .
Cs5 O14 Cs8 162.9(5) . .
B6 O14 Cs2 139.6(12) . .
B6 O14 Cs5 84.2(10) . .
B6 O14 Cs8 111.3(10) . .
B8 O14 Cs2 99.1(13) . .
B8 O14 Cs5 98.5(12) . .
B8 O14 Cs8 80.0(11) . .
B8 O14 B6 121.3(18) . .
Cs7 O15 Cs8 130.8(4) 3_545 2_564
Cs7 O15 Cs9 75.0(3) 3_545 .
Cs7 O15 Cs10 74.8(3) 3_545 2_564
Cs9 O15 Cs8 151.4(4) . 2_564
Cs10 O15 Cs8 66.5(3) 2_564 2_564
Cs10 O15 Cs9 141.2(4) 2_564 .
Zn3 O15 Cs7 97.9(5) . 3_545
Zn3 O15 Cs8 75.5(4) . 2_564
Zn3 O15 Cs9 90.4(5) . .
Zn3 O15 Cs10 117.4(6) . 2_564
B14 O15 Cs7 138.4(13) . 3_545
B14 O15 Cs8 82.2(13) . 2_564
B14 O15 Cs9 82.4(13) . .
B14 O15 Cs10 105.2(14) . 2_564
B14 O15 Zn3 116.9(14) . .
Cs4 O16 Cs5 131.5(4) . 2_565
Cs8 O16 Cs4 81.5(3) . .
Cs8 O16 Cs5 76.1(3) . 2_565
Zn4 O16 Cs4 105.8(5) . .
Zn4 O16 Cs5 117.6(6) . 2_565
Zn4 O16 Cs8 92.7(5) . .
B16 O16 Cs4 94.9(13) . .
B16 O16 Cs5 76.8(12) . 2_565
B16 O16 Cs8 139.7(13) . .
B16 O16 Zn4 126.4(14) . .
Cs8 O17 Cs4 136.7(4) . 2_565
Cs10 O17 Cs4 75.1(3) . 2_565
Cs10 O17 Cs8 77.6(3) . .
Zn4 O17 Cs4 87.6(5) . 2_565
Zn4 O17 Cs8 89.1(5) . .
Zn4 O17 Cs10 135.7(6) . .
B15 O17 Cs4 123.2(12) . 2_565
B15 O17 Cs8 93.5(12) . .
B15 O17 Cs10 98.6(13) . .
B15 O17 Zn4 124.5(14) . .
Cs9 O18 Cs5 75.2(4) . 2_565
Cs9 O18 Cs10 88.1(4) . 3_545
Cs10 O18 Cs5 151.7(5) 3_545 2_565
Zn2 O18 Cs5 78.2(6) 4 2_565
Zn2 O18 Cs9 120.1(7) 4 .
Zn2 O18 Cs10 91.3(5) 4 3_545
B3 O18 Cs5 78.0(14) . 2_565
B3 O18 Cs9 103.8(13) . .
B3 O18 Cs10 128.9(16) . 3_545
B3 O18 Zn2 121.6(14) . 4
B9 O19 Cs3 102.8(11) . .
B15 O19 Cs3 128.7(13) . .
B15 O19 B9 120.4(16) . .
B4 O20 Cs4 132.3(12) . .
B16 O20 Cs4 103.9(13) . .
B16 O20 B4 122.1(17) . .
Cs1 O21 Cs9 73.1(3) 4_454 4_454
B1 O21 Cs1 92.0(12) 1_554 4_454
B1 O21 Cs9 148.8(12) 1_554 4_454
B1 O21 B5 112.3(15) 1_554 .
B5 O21 Cs1 147.0(12) . 4_454
B5 O21 Cs9 93.4(10) . 4_454
Zn1 O22 Cs12 124.4(7) . 4
B17 O22 Cs12 106.3(13) . 4
B17 O22 Zn1 119.8(14) . .
Cs11 O23 Cs12 78.2(3) 3 3
B2 O23 Cs11 117.2(11) . 3
B2 O23 Cs12 139.7(11) . 3
B13 O23 Cs11 95.8(11) . 3
B13 O23 Cs12 92.3(13) . 3
B13 O23 B2 120.4(16) . .
Cs12 O24 Cs11 75.5(3) 3 3
Zn2 O24 Cs11 126.5(7) 3 3
Zn2 O24 Cs12 116.2(8) 3 3
B13 O24 Cs11 86.1(13) . 3
B13 O24 Cs12 100.1(14) . 3
B13 O24 Zn2 135.2(15) . 3
Cs1 O25 Cs5 76.2(3) 3_445 3_445
Cs1 O25 Cs6 72.7(4) 3_445 3_545
Cs5 O25 Cs6 135.2(4) 3_445 3_545
Zn2 O25 Cs1 128.5(6) . 3_445
Zn2 O25 Cs5 87.3(5) . 3_445
Zn2 O25 Cs6 87.5(5) . 3_545
B18 O25 Cs1 106.7(15) . 3_445
B18 O25 Cs5 130.4(14) . 3_445
B18 O25 Cs6 89.6(13) . 3_545
B18 O25 Zn2 120.6(15) . .
Cs12 O26 Cs2 76.2(3) 4_554 2_564
Zn3 O26 Cs2 126.6(8) . 2_564
Zn3 O26 Cs12 106.9(6) . 4_554
B10 O26 Cs2 84.3(13) . 2_564
B10 O26 Cs12 102.8(13) . 4_554
B10 O26 Zn3 141.2(14) . .
Cs11 O27 Cs2 70.0(3) 2_564 .
Cs11 O27 Cs12 72.8(3) 2_564 2_564
Cs12 O27 Cs2 118.8(4) 2_564 .
B19 O27 Cs2 92.1(14) 2_564 .
B19 O27 Cs11 131.4(14) 2_564 2_564
B19 O27 Cs12 78.1(13) 2_564 2_564
B20 O27 Cs2 128.9(15) 3_455 .
B20 O27 Cs11 109.6(15) 3_455 2_564
B20 O27 Cs12 108.5(14) 3_455 2_564
B20 O27 B19 116.3(19) 3_455 2_564
B3 O28 Cs4 128.7(14) . 4
B17 O28 Cs4 111.2(14) . 4
B17 O28 B3 120(2) . .
Cs12 O29 Cs3 86.6(4) . .
Zn4 O29 Cs3 106.3(8) . .
Zn4 O29 Cs12 136.6(7) . .
B19 O29 Cs3 79.6(15) . .
B19 O29 Cs12 104.8(15) . .
B19 O29 Zn4 118.1(15) . .
Cs10 O30 Cs8 68.0(3) 2_564 2_564
B8 O30 Cs8 111.2(14) . 2_564
B8 O30 Cs10 141.1(13) . 2_564
B14 O30 Cs8 92.8(12) . 2_564
B14 O30 Cs10 96.6(15) . 2_564
B14 O30 B8 122(2) . .
Cs3 O31 Cs11 152.0(5) 4_554 2_554
Cs6 O31 Cs3 78.2(3) 4_554 4_554
Cs6 O31 Cs11 80.3(3) 4_554 2_554
Zn1 O31 Cs3 106.4(6) 2_554 4_554
Zn1 O31 Cs6 157.4(7) 2_554 4_554
Zn1 O31 Cs11 87.3(5) 2_554 2_554
B7 O31 Cs3 90.9(12) . 4_554
B7 O31 Cs6 92.8(11) . 4_554
B7 O31 Cs11 108.0(13) . 2_554
B7 O31 Zn1 109.0(12) . 2_554
Cs7 O32 Cs3 107.4(4) . 2_564
B9 O32 Cs3 116.5(12) . 2_564
B9 O32 Cs7 101.4(12) . .
B9 O32 B12 124.0(16) . .
B12 O32 Cs3 102.4(11) . 2_564
B12 O32 Cs7 103.5(13) . .
Cs1 O33 Cs9 80.1(4) . .
Cs1 O33 Cs11 69.4(3) . 4_554
Cs9 O33 Cs11 134.9(5) . 4_554
Zn3 O33 Cs1 93.9(6) . .
Zn3 O33 Cs9 106.8(6) . .
Zn3 O33 Cs11 107.6(6) . 4_554
B20 O33 Cs1 145.1(15) . .
B20 O33 Cs9 95.1(14) . .
B20 O33 Cs11 92.0(14) . 4_554
B20 O33 Zn3 120.3(15) . .
Cs8 O34 Cs4 73.0(4) . .
Cs8 O34 Cs10 72.3(3) . .
Cs10 O34 Cs4 139.7(4) . .
B12 O34 Cs4 83.8(13) . .
B12 O34 Cs8 131.6(12) . .
B12 O34 Cs10 135.5(14) . .
B15 O34 Cs4 79.5(13) . .
B15 O34 Cs8 94.2(13) . .
B15 O34 Cs10 83.2(12) . .
B15 O34 B12 122.9(18) . .
Cs1 O35 Cs6 66.5(3) 3_445 3_545
Cs1 O35 Cs11 65.6(3) 3_445 2_554
Cs6 O35 Cs11 111.1(4) 3_545 2_554
B7 O35 Cs1 144.5(14) . 3_445
B7 O35 Cs6 111.9(13) . 3_545
B7 O35 Cs11 84.1(13) . 2_554
B18 O35 Cs1 93.2(12) . 3_445
B18 O35 Cs6 79.2(12) . 3_545
B18 O35 Cs11 147.4(15) . 2_554
B18 O35 B7 121.9(19) . .
Cs3 O36 Cs4 80.2(4) 2_564 .
B12 O36 Cs3 106.1(11) . 2_564
B12 O36 Cs4 106.6(12) . .
B19 O36 Cs3 96.4(13) 2_564 2_564
B19 O36 Cs4 129.8(14) 2_564 .
B19 O36 B12 122.1(19) 2_564 .
Cs1 O37 Cs5 77.4(3) 2_565 2_565
Cs1 O37 Cs8 148.5(5) 2_565 .
Cs8 O37 Cs5 79.5(3) . 2_565
Zn3 O37 Cs1 91.4(4) 2_565 2_565
Zn3 O37 Cs5 140.0(5) 2_565 2_565
Zn3 O37 Cs8 92.6(4) 2_565 .
B2 O37 Cs1 105.3(11) . 2_565
B2 O37 Cs5 91.6(12) . 2_565
B2 O37 Cs8 96.5(11) . .
B2 O37 Zn3 128.4(14) . 2_565
Cs1 O38 Cs6 71.5(3) 4_455 4
Cs1 O38 Cs11 77.2(3) 4_455 .
Cs11 O38 Cs6 134.1(4) . 4
Zn1 O38 Cs1 131.9(6) . 4_455
Zn1 O38 Cs6 86.3(5) . 4
Zn1 O38 Cs11 90.7(5) . .
B1 O38 Cs1 99.7(12) . 4_455
B1 O38 Cs6 98.0(13) . 4
B1 O38 Cs11 119.9(13) . .
B1 O38 Zn1 125.9(13) . .
Cs2 O39 Cs3 151.9(4) 2_564 4_554
Cs2 O39 Cs12 77.2(3) 2_564 4_554
Cs12 O39 Cs3 75.4(3) 4_554 4_554
B1 O39 Cs2 107.6(12) 1_554 2_564
B1 O39 Cs3 91.9(12) 1_554 4_554
B1 O39 Cs12 146.3(12) 1_554 4_554
B1 O39 B10 121.1(16) 1_554 .
B10 O39 Cs2 95.9(14) . 2_564
B10 O39 Cs3 90.8(13) . 4_554
B10 O39 Cs12 90.7(12) . 4_554
Cs7 O40 Cs6 74.4(3) 3_545 3_545
Cs10 O40 Cs6 138.2(4) 2_564 3_545
Cs10 O40 Cs7 76.6(3) 2_564 3_545
Zn2 O40 Cs6 86.5(5) . 3_545
Zn2 O40 Cs7 134.1(6) . 3_545
Zn2 O40 Cs10 92.8(4) . 2_564
B4 O40 Cs6 89.6(15) . 3_545
B4 O40 Cs7 89.9(12) . 3_545
B4 O40 Cs10 119.9(14) . 2_564
B4 O40 Zn2 132.0(12) . .

loop_
_geom_bond_atom_site_label_1
_geom_bond_atom_site_label_2
_geom_bond_distance
_geom_bond_site_symmetry_2
Cs1 Zn3 3.686(3) .
Cs1 B1 3.53(2) 4_554
Cs1 B2 3.66(2) 2_564
Cs1 B18 3.67(3) 3
Cs1 O1 3.040(13) .
Cs1 O9 3.149(12) .
Cs1 O21 3.193(13) 4
Cs1 O25 3.053(16) 3
Cs1 O33 3.019(15) .
Cs1 O35 3.329(14) 3
Cs1 O37 3.073(12) 2_564
Cs1 O38 3.046(13) 4_554
Cs2 B1 3.85(2) 2_564
Cs2 B8 3.52(3) .
Cs2 B10 3.61(2) 2_565
Cs2 B11 3.67(2) 2_564
Cs2 B17 3.72(3) 2_564
Cs2 O3 3.040(13) 2_564
Cs2 O8 3.117(14) 2_564
Cs2 O12 3.104(15) .
Cs2 O14 3.036(14) .
Cs2 O26 3.495(18) 2_565
Cs2 O27 3.602(18) .
Cs2 O39 3.196(15) 2_565
Cs3 B7 3.49(2) 4_455
Cs3 B9 3.59(2) .
Cs3 B12 3.78(2) 2_565
Cs3 B19 3.48(3) .
Cs3 O4 3.318(13) .
Cs3 O7 2.953(14) 4_455
Cs3 O19 2.997(14) .
Cs3 O29 3.463(19) .
Cs3 O31 3.207(14) 4_455
Cs3 O32 3.166(14) 2_565
Cs3 O36 3.059(15) 2_565
Cs3 O39 3.763(16) 4_455
Cs4 Cs10 4.016(3) 2_564
Cs4 Zn4 3.926(4) 2_564
Cs4 B12 3.91(3) .
Cs4 B15 3.78(2) .
Cs4 B16 3.72(2) .
Cs4 O12 3.425(15) .
Cs4 O16 3.361(15) .
Cs4 O17 3.498(14) 2_564
Cs4 O20 3.113(15) .
Cs4 O28 3.419(17) 4_454
Cs4 O34 3.794(18) .
Cs4 O36 3.189(15) .
Cs5 B2 3.48(2) 2_564
Cs5 B3 3.58(3) 2_564
Cs5 B6 3.58(2) .
Cs5 B16 3.48(2) 2_564
Cs5 O1 2.968(13) .
Cs5 O3 3.053(14) 2_564
Cs5 O11 3.026(13) 2_564
Cs5 O13 3.123(16) 2_564
Cs5 O14 3.427(15) .
Cs5 O16 3.530(15) 2_564
Cs5 O25 3.277(15) 3
Cs5 O37 3.177(15) 2_564
Cs6 Zn2 3.795(4) 3_455
Cs6 B4 3.62(3) 3_455
Cs6 B7 3.47(2) 4_455
Cs6 B18 3.59(2) 3_455
Cs6 O4 2.991(12) .
Cs6 O6 3.072(14) 3_455
Cs6 O7 3.660(18) 4_455
Cs6 O25 3.343(17) 3_455
Cs6 O31 3.130(14) 4_455
Cs6 O35 3.588(18) 3_455
Cs6 O38 3.436(17) 4_454
Cs6 O40 3.387(15) 3_455
Cs7 B4 3.44(2) 3_455
Cs7 B5 3.70(2) 3_455
Cs7 B9 3.52(3) .
Cs7 B12 3.64(2) .
Cs7 O2 3.003(14) 3_455
Cs7 O4 3.644(15) .
Cs7 O5 3.094(13) .
Cs7 O6 3.350(13) 3_455
Cs7 O7 3.734(19) 3_455
Cs7 O15 3.071(14) 3_455
Cs7 O32 2.988(15) .
Cs7 O40 3.188(13) 3_455
Cs8 Zn4 3.691(3) .
Cs8 B2 3.58(2) .
Cs8 B8 3.53(2) .
Cs8 B15 3.54(2) .
Cs8 O11 3.696(14) .
Cs8 O12 3.260(14) .
Cs8 O14 3.498(15) .
Cs8 O16 3.027(16) .
Cs8 O17 3.176(14) .
Cs8 O30 3.520(18) 2_565
Cs8 O34 3.181(15) .
Cs8 O37 3.172(12) .
Cs9 B3 3.52(2) .
Cs9 B14 3.61(3) .
Cs9 B18 3.59(2) 4
Cs9 B20 3.46(3) .
Cs9 O5 3.205(15) 3_545
Cs9 O9 3.032(14) .
Cs9 O10 3.029(12) 4
Cs9 O13 3.447(13) .
Cs9 O15 3.544(15) .
Cs9 O18 2.976(15) .
Cs9 O21 3.383(13) 4
Cs9 O33 3.069(16) .
Cs10 Zn2 3.711(3) 2_565
Cs10 B5 3.70(2) 2_565
Cs10 B14 3.87(3) 2_565
Cs10 B15 3.54(2) .
Cs10 O2 3.060(14) 2_565
Cs10 O10 3.203(14) 2_565
Cs10 O15 3.312(14) 2_565
Cs10 O17 3.065(15) .
Cs10 O18 3.130(16) 3_455
Cs10 O30 3.471(16) 2_565
Cs10 O34 3.442(16) .
Cs10 O40 3.077(12) 2_565
Cs11 Zn1 3.732(3) .
Cs11 B11 3.67(2) .
Cs11 B13 3.63(2) 3_445
Cs11 O6 3.457(13) .
Cs11 O8 3.087(12) .
Cs11 O23 3.191(14) 3_445
Cs11 O24 3.478(18) 3_445
Cs11 O27 3.309(16) 2_565
Cs11 O31 3.263(15) 2
Cs11 O33 3.717(16) 4_455
Cs11 O35 3.786(17) 2
Cs11 O38 3.167(15) .
Cs12 B10 3.70(2) 4_455
Cs12 B13 3.59(3) 3_445
Cs12 B17 3.55(2) 4_454
Cs12 B19 3.51(3) .
Cs12 O22 2.946(14) 4_454
Cs12 O23 3.232(14) 3_445
Cs12 O24 3.122(17) 3_445
Cs12 O26 3.176(16) 4_455
Cs12 O27 3.512(18) 2_565
Cs12 O29 2.921(16) .
Cs12 O39 3.412(14) 4_455
Zn1 O4 1.981(13) 4
Zn1 O22 1.909(15) .
Zn1 O31 1.967(14) 2
Zn1 O38 1.934(14) .
Zn2 O18 1.927(16) 4_454
Zn2 O24 1.931(14) 3_445
Zn2 O25 1.952(16) .
Zn2 O40 1.932(13) .
Zn3 O15 1.962(13) .
Zn3 O26 1.940(15) .
Zn3 O33 1.919(16) .
Zn3 O37 1.959(14) 2_564
Zn4 O12 1.949(14) 2_565
Zn4 O16 1.976(14) .
Zn4 O17 1.932(15) .
Zn4 O29 1.890(16) .
B1 O21 1.39(2) 1_556
B1 O38 1.34(2) .
B1 O39 1.39(3) 1_556
B2 O11 1.34(3) .
B2 O23 1.46(2) .
B2 O37 1.34(2) .
B3 O13 1.33(3) .
B3 O18 1.31(3) .
B3 O28 1.44(3) .
B4 O6 1.37(3) .
B4 O20 1.43(3) .
B4 O40 1.31(3) .
B5 O2 1.47(3) .
B5 O7 1.46(3) .
B5 O10 1.47(2) .
B5 O21 1.48(2) .
B6 O1 1.50(2) .
B6 O9 1.45(3) .
B6 O11 1.47(2) .
B6 O14 1.45(3) .
B7 O7 1.38(3) .
B7 O31 1.34(3) .
B7 O35 1.38(3) .
B8 O12 1.38(3) .
B8 O14 1.37(3) .
B8 O30 1.39(3) .
B9 O4 1.35(2) .
B9 O19 1.41(3) .
B9 O32 1.37(3) .
B10 O2 1.36(3) .
B10 O26 1.33(3) .
B10 O39 1.39(2) .
B11 O3 1.47(3) .
B11 O6 1.49(3) .
B11 O8 1.47(2) .
B11 O13 1.48(2) .
B12 O5 1.44(3) .
B12 O32 1.49(3) .
B12 O34 1.44(3) .
B12 O36 1.53(3) .
B13 O1 1.36(3) .
B13 O23 1.45(2) .
B13 O24 1.32(3) .
B14 O9 1.39(3) .
B14 O15 1.32(3) .
B14 O30 1.36(3) .
B15 O17 1.37(3) .
B15 O19 1.37(3) .
B15 O34 1.33(3) .
B16 O3 1.38(3) .
B16 O16 1.33(3) .
B16 O20 1.42(3) .
B17 O8 1.37(3) .
B17 O22 1.32(3) .
B17 O28 1.40(3) .
B18 O10 1.37(3) .
B18 O25 1.35(2) .
B18 O35 1.38(3) .
B19 O27 1.41(3) 2_565
B19 O29 1.33(3) .
B19 O36 1.35(3) 2_565
B20 O5 1.38(3) 3_545
B20 O27 1.39(3) 3_545
B20 O33 1.34(3) .
